data_7017782
loop_
_publ_author_name
'Qin, Chao'
'Song, Xue-Zhi'
'Su, Sheng-Qun'
'Dang, Song'
'Feng, Jing'
'Song, Shu-Yan'
'Hao, Zhao-Min'
'Zhang, Hong-Jie'

_publ_section_title
;
 New class of Preyssler-lanthanide complexes with modified and extended
 structures tuned by the lanthanide contraction effect.
;
_journal_issue 8
_journal_name_full 'Dalton transactions (Cambridge, England : 2003)'
_journal_page_first 2399
_journal_page_last 2407
_journal_paper_doi 10.1039/c1dt11448d
_journal_volume 41
_journal_year 2012
_chemical_formula_sum 'C14 H52 Gd2 N2 Na11 O140 P5 W30'
_chemical_formula_weight 8726.32
_chemical_name_systematic
;
?
;
_space_group_IT_number 2
_symmetry_cell_setting triclinic
_symmetry_space_group_name_Hall '-P 1'
_symmetry_space_group_name_H-M 'P -1'
_atom_sites_solution_hydrogens geom
_atom_sites_solution_primary direct
_atom_sites_solution_secondary difmap
_audit_creation_method SHELXL-97
_cell_angle_alpha 67.1750(10)
_cell_angle_beta 65.0720(10)
_cell_angle_gamma 82.9980(10)
_cell_formula_units_Z 1
_cell_length_a 15.6819(10)
_cell_length_b 15.7230(10)
_cell_length_c 17.2434(11)
_cell_measurement_reflns_used 19714
_cell_measurement_temperature 173(2)
_cell_measurement_theta_max 26.03
_cell_measurement_theta_min 2.33
_cell_volume 3549.2(4)
_computing_cell_refinement 'SAINT (Bruker, 1999)'
_computing_data_collection 'SMART (Bruker, 1997)'
_computing_data_reduction SAINT
_computing_molecular_graphics 'SHELXTL-PLUS (Sheldrick, 1990)'
_computing_publication_material SHELXL-97
_computing_structure_refinement 'SHELXL-97 (Sheldrick, 1997)'
_computing_structure_solution 'SHELXS-97 (Sheldrick, 1997)'
_diffrn_ambient_temperature 173(2)
_diffrn_measured_fraction_theta_full 0.990
_diffrn_measured_fraction_theta_max 0.990
_diffrn_measurement_device_type 'Bruker APEX CCD area-detector'
_diffrn_measurement_method '\w scans'
_diffrn_radiation_monochromator graphite
_diffrn_radiation_source 'fine-focus sealed tube'
_diffrn_radiation_type MoK\a
_diffrn_radiation_wavelength 0.71073
_diffrn_reflns_av_R_equivalents 0.0392
_diffrn_reflns_av_sigmaI/netI 0.0839
_diffrn_reflns_limit_h_max 18
_diffrn_reflns_limit_h_min -17
_diffrn_reflns_limit_k_max 18
_diffrn_reflns_limit_k_min -17
_diffrn_reflns_limit_l_max 19
_diffrn_reflns_limit_l_min -20
_diffrn_reflns_number 18143
_diffrn_reflns_theta_full 25.00
_diffrn_reflns_theta_max 25.00
_diffrn_reflns_theta_min 1.96
_exptl_absorpt_coefficient_mu 25.321
_exptl_absorpt_correction_T_max 0.0760
_exptl_absorpt_correction_T_min 0.0612
_exptl_absorpt_correction_type multi-scan
_exptl_absorpt_process_details 'SADABS (Sheldrick, 1996)'
_exptl_crystal_colour green
_exptl_crystal_density_diffrn 4.083
_exptl_crystal_density_method 'not measured'
_exptl_crystal_description block
_exptl_crystal_F_000 3814
_exptl_crystal_size_max 0.25
_exptl_crystal_size_mid 0.23
_exptl_crystal_size_min 0.21
_refine_diff_density_max 3.482
_refine_diff_density_min -3.079
_refine_diff_density_rms 0.514
_refine_ls_extinction_method none
_refine_ls_goodness_of_fit_ref 1.038
_refine_ls_hydrogen_treatment constr
_refine_ls_matrix_type full
_refine_ls_number_parameters 778
_refine_ls_number_reflns 12382
_refine_ls_number_restraints 226
_refine_ls_restrained_S_all 1.032
_refine_ls_R_factor_all 0.1147
_refine_ls_R_factor_gt 0.0894
_refine_ls_shift/su_max 0.001
_refine_ls_shift/su_mean 0.000
_refine_ls_structure_factor_coef Fsqd
_refine_ls_weighting_details 'calc w=1/[\s^2^(Fo^2^)+(0.0411P)^2^+916.6472P] where P=(Fo^2^+2Fc^2^)/3'
_refine_ls_weighting_scheme calc
_refine_ls_wR_factor_gt 0.2061
_refine_ls_wR_factor_ref 0.2167
_reflns_number_gt 9312
_reflns_number_total 12382
_reflns_threshold_expression >2sigma(I)
_cod_data_source_file c1dt11448d.txt
_cod_data_source_block q5t
_cod_depositor_comments
;
The following automatic conversions were performed:

'_symmetry_cell_setting' value 'Triclinic' changed to 'triclinic'
according to /home/saulius/struct/CIF-dictionaries/cif_core.dic
dictionary named 'cif_core.dic' version 2.4.1 from 2010-06-29.

Automatic conversion script
Id: cif_fix_values 1715 2011-07-08 13:25:40Z adriana 
;
_cod_original_sg_symbol_H-M P-1
_cod_database_code 7017782

loop_
_symmetry_equiv_pos_as_xyz
'x, y, z'
'-x, -y, -z'

loop_
_atom_site_label
_atom_site_type_symbol
_atom_site_fract_x
_atom_site_fract_y
_atom_site_fract_z
_atom_site_U_iso_or_equiv
_atom_site_adp_type
_atom_site_occupancy
_atom_site_symmetry_multiplicity
_atom_site_calc_flag
_atom_site_refinement_flags
_atom_site_disorder_assembly
_atom_site_disorder_group
Gd1 Gd 0.01942(12) 1.46019(12) 0.83546(12) 0.0248(4) Uani 1 1 d . . .
W1 W 0.22575(10) 1.29844(9) 0.88564(10) 0.0230(3) Uani 1 1 d . . .
W2 W 0.10170(10) 1.17263(10) 1.14397(10) 0.0248(3) Uani 1 1 d . . .
W3 W 0.42252(11) 1.29788(10) 0.66415(9) 0.0292(4) Uani 1 1 d . . .
W4 W 0.62007(11) 1.15395(12) 0.57008(10) 0.0330(4) Uani 1 1 d . . .
W5 W 0.76631(12) 1.26605(11) 0.59519(10) 0.0333(4) Uani 1 1 d . . .
W6 W 0.10973(10) 0.95389(11) 1.33716(9) 0.0286(3) Uani 1 1 d . . .
W7 W 0.56578(12) 1.40269(10) 0.69749(12) 0.0355(4) Uani 1 1 d . . .
W8 W 0.36584(12) 1.41169(11) 0.91477(14) 0.0403(4) Uani 1 1 d . . .
W9 W 0.25059(11) 1.27891(12) 1.17201(13) 0.0386(4) Uani 1 1 d . . .
W10 W 0.75118(11) 0.93617(14) 0.62765(12) 0.0418(5) Uani 1 1 d U . .
O1 O 0.2604(18) 1.0064(17) 1.2682(18) 0.035(6) Uiso 1 1 d . . .
O2 O 0.0898(16) 1.0767(16) 1.2564(16) 0.026(5) Uiso 1 1 d . . .
O3 O 0.6466(18) 1.1600(17) 0.6871(17) 0.033(6) Uiso 1 1 d . . .
O4 O 0.7726(17) 1.2547(16) 0.7059(16) 0.028(5) Uiso 1 1 d . . .
O5 O 0.7759(18) 0.8236(17) 0.7104(17) 0.032(6) Uiso 1 1 d . . .
O6 O 0.706(2) 1.0535(19) 0.574(2) 0.045(7) Uiso 1 1 d . . .
O7 O 0.4975(17) 1.2605(16) 0.7615(16) 0.028(5) Uiso 1 1 d . . .
O8 O -0.0059(17) 0.9206(16) 1.4040(16) 0.028(5) Uiso 1 1 d . . .
O9 O 0.7736(18) 0.8968(18) 0.5424(18) 0.036(6) Uiso 1 1 d . . .
O10 O 0.2243(17) 1.3642(16) 1.2169(17) 0.030(6) Uiso 1 1 d . . .
O11 O 0.2864(18) 1.3629(17) 1.0419(17) 0.033(6) Uiso 1 1 d . . .
O12 O 0.6685(16) 1.3475(15) 0.6228(16) 0.026(5) Uiso 1 1 d . . .
O13 O 0.3449(18) 1.2652(17) 0.9259(17) 0.032(6) Uiso 1 1 d . . .
O14 O 0.6152(18) 1.1629(17) 0.4675(17) 0.033(6) Uiso 1 1 d . . .
O15 O 0.8731(16) 0.9883(15) 0.5890(15) 0.024(5) Uiso 1 1 d . . .
O16 O 0.1351(18) 0.9157(17) 1.2422(17) 0.032(6) Uiso 1 1 d . . .
O17 O 0.4553(19) 1.4268(18) 0.7938(18) 0.037(6) Uiso 1 1 d . . .
O18 O 0.8566(18) 1.3476(17) 0.5135(17) 0.033(6) Uiso 1 1 d . . .
O19 O 0.6222(16) 0.8994(16) 0.7023(16) 0.026(5) Uiso 1 1 d . . .
O20 O 0.1520(17) 1.2591(16) 1.0166(16) 0.027(5) Uiso 1 1 d . . .
O21 O 0.1233(16) 1.2639(15) 1.1836(16) 0.025(5) Uiso 1 1 d . . .
O22 O 0.4649(17) 1.3633(16) 0.9514(17) 0.030(6) Uiso 1 1 d . . .
O23 O -0.0143(19) 1.1873(18) 1.1660(18) 0.036(6) Uiso 1 1 d . . .
O24 O 0.8415(17) 1.1600(16) 0.6033(17) 0.030(6) Uiso 1 1 d . . .
O25 O 0.3702(17) 1.5225(16) 0.9037(16) 0.027(5) Uiso 1 1 d . . .
O26 O 0.1282(16) 1.0783(15) 1.0969(16) 0.024(5) Uiso 1 1 d . . .
O27 O 0.3737(16) 1.3361(15) 0.5876(15) 0.023(5) Uiso 1 1 d . . .
O28 O 0.2618(16) 1.4088(15) 0.8860(16) 0.025(5) Uiso 1 1 d . . .
O29 O 0.4959(15) 1.4057(14) 0.6285(14) 0.017(5) Uiso 1 1 d . . .
O30 O 0.2220(18) 1.1761(17) 0.8979(17) 0.032(6) Uiso 1 1 d . . .
O31 O 0.6085(17) 1.5123(16) 0.6430(17) 0.031(6) Uiso 1 1 d . . .
O32 O 0.3749(16) 1.2647(15) 1.1465(15) 0.022(5) Uiso 1 1 d . . .
O33 O 0.5335(17) 1.2479(16) 0.5948(16) 0.029(6) Uiso 1 1 d . . .
O34 O 0.2558(15) 1.1687(14) 1.1199(14) 0.019(5) Uiso 1 1 d . . .
O35 O 0.7225(18) 1.2417(17) 0.5169(17) 0.033(6) Uiso 1 1 d . . .
O36 O 0.5240(15) 1.0644(14) 0.6591(15) 0.021(5) Uiso 1 1 d . . .
O37 O 0.3228(17) 1.3225(17) 0.7608(17) 0.031(6) Uiso 1 1 d . . .
O38 O 0.1344(15) 1.3404(14) 0.8560(14) 0.018(5) Uiso 1 1 d . . .
O39 O 0.6194(15) 1.3598(14) 0.7837(14) 0.018(5) Uiso 1 1 d . . .
O40 O 0.3700(16) 1.1716(15) 0.7311(15) 0.022(5) Uiso 1 1 d . . .
W13 W 0.30019(18) 1.08406(19) 0.84577(17) 0.0182(5) Uani 0.50 1 d PD . 1
W14 W 0.4969(2) 0.73425(19) 0.95258(18) 0.0184(5) Uani 0.50 1 d P . 1
W16 W 0.49805(19) 0.94408(18) 0.75310(18) 0.0197(6) Uani 0.50 1 d P . 1
W17 W 0.2999(2) 0.7401(2) 1.1687(2) 0.0206(6) Uani 0.50 1 d PD . 1
W18 W 0.1789(2) 0.9591(2) 1.10083(18) 0.0196(6) Uani 0.50 1 d P . 1
P1 P 0.5563(11) 1.1662(10) 0.7805(10) 0.012(3) Uani 0.25 1 d PU . 1
P2 P 0.4348(13) 1.2145(13) 0.8710(13) 0.024(4) Uani 0.25 1 d PU . 1
P3 P 0.3394(12) 1.1738(10) 1.0186(11) 0.016(3) Uani 0.25 1 d PU . 1
P4 P 0.3055(11) 1.0717(10) 1.1540(11) 0.014(3) Uani 0.25 1 d PU . 1
P5 P 0.6561(14) 1.0640(14) 0.7627(14) 0.031(4) Uani 0.25 1 d PU . 1
O62 O 0.446(3) 0.659(3) 0.935(3) 0.020(10) Uiso 0.50 1 d P . 1
O64 O 0.225(3) 0.663(2) 1.181(3) 0.025(10) Uiso 0.50 1 d PD A 1
O66 O 0.218(3) 1.057(3) 0.819(3) 0.030(11) Uiso 0.50 1 d PD . 1
O68 O 0.083(3) 0.914(3) 1.104(3) 0.025(10) Uiso 0.50 1 d P . 1
O70 O 0.446(3) 0.896(3) 0.706(3) 0.024(10) Uiso 0.50 1 d P . 1
O41 O 0.477(4) 0.850(4) 0.853(4) 0.035(13) Uiso 0.50 1 d P . 1
O43 O 0.389(3) 0.995(3) 0.814(3) 0.020(10) Uiso 0.50 1 d P . 1
O45 O 0.248(3) 1.003(3) 0.978(3) 0.016(9) Uiso 0.50 1 d P . 1
O47 O 0.247(4) 0.846(3) 1.125(4) 0.025(11) Uiso 0.50 1 d P . 1
O49 O 0.396(4) 0.751(4) 1.046(4) 0.037(13) Uiso 0.50 1 d P . 1
O51 O 0.598(4) 1.167(4) 0.846(4) 0.036(12) Uiso 0.50 1 d P . 1
O53 O 0.433(3) 1.170(3) 1.026(3) 0.012(8) Uiso 0.50 1 d P . 1
O57 O 0.300(3) 1.016(3) 1.101(3) 0.018(9) Uiso 0.50 1 d P . 1
O58 O 0.394(3) 1.119(3) 0.891(3) 0.012(8) Uiso 0.50 1 d P . 1
O59 O 0.562(3) 1.007(3) 0.810(3) 0.010(8) Uiso 0.50 1 d P . 1
W11 W 0.21199(18) 0.82626(18) 1.18546(18) 0.0170(5) Uani 0.50 1 d P . -1
W12 W 0.39966(18) 1.04154(19) 0.77099(18) 0.0168(5) Uani 0.50 1 d P . -1
W15 W 0.20656(19) 1.04086(18) 0.99178(17) 0.0163(5) Uani 0.50 1 d P . -1
W19 W 0.5264(2) 0.82496(18) 0.83083(18) 0.0179(5) Uani 0.50 1 d P . -1
W20 W 0.41143(18) 0.69190(18) 1.08443(17) 0.0164(5) Uani 0.50 1 d P . -1
P6 P 0.5563(11) 1.1662(10) 0.7805(10) 0.012(3) Uani 0.25 1 d P . -1
P7 P 0.4348(13) 1.2145(13) 0.8710(13) 0.024(4) Uani 0.25 1 d P . -1
P8 P 0.3394(12) 1.1738(10) 1.0186(11) 0.016(3) Uani 0.25 1 d P . -1
P9 P 0.3055(11) 1.0717(10) 1.1540(11) 0.014(3) Uani 0.25 1 d P . -1
P10 P 0.6561(14) 1.0640(14) 0.7627(14) 0.031(4) Uani 0.25 1 d P . -1
O42 O 0.450(3) 0.921(3) 0.817(3) 0.015(9) Uiso 0.50 1 d P . -1
O44 O 0.300(3) 1.027(3) 0.888(3) 0.005(7) Uiso 0.50 1 d P . -1
O46 O 0.219(4) 0.930(4) 1.078(4) 0.034(13) Uiso 0.50 1 d P . -1
O48 O 0.305(6) 0.766(5) 1.123(6) 0.07(2) Uiso 0.50 1 d P . -1
O50 O 0.454(3) 0.770(3) 0.958(3) 0.016(10) Uiso 0.50 1 d P . -1
O52 O 0.505(3) 1.203(2) 0.915(3) 0.009(8) Uiso 0.50 1 d P . -1
O54 O 0.675(3) 1.086(3) 0.833(3) 0.017(9) Uiso 0.50 1 d P . -1
O55 O 0.407(3) 1.099(3) 1.127(3) 0.014(9) Uiso 0.50 1 d P . -1
O56 O 0.490(3) 1.084(3) 0.822(3) 0.018(9) Uiso 0.50 1 d P . -1
O60 O 0.323(3) 1.090(3) 1.004(3) 0.018(9) Uiso 0.50 1 d P . -1
O61 O 0.479(3) 0.755(3) 0.797(3) 0.025(10) Uiso 0.50 1 d P B -1
O63 O 0.353(3) 0.618(3) 1.078(3) 0.024(10) Uiso 0.50 1 d P . -1
O65 O 0.124(3) 0.770(3) 1.194(3) 0.026(10) Uiso 0.50 1 d P C -1
O67 O 0.117(3) 1.015(3) 0.979(3) 0.027(11) Uiso 0.50 1 d P . -1
O69 O 0.339(3) 1.008(3) 0.724(3) 0.025(10) Uiso 0.50 1 d P . -1
Na21 Na 0.4378(16) 0.9522(15) 0.9868(15) 0.050(5) Uani 0.50 1 d PU . .
O211 O 0.4378(16) 0.9522(15) 0.9868(15) 0.050(5) Uani 0.50 1 d PU . .
O81 O 0.069(2) 1.4339(19) 0.6978(19) 0.042(7) Uani 1 1 d U . .
O82 O 0.181(2) 1.424(2) 0.5655(19) 0.044(7) Uani 1 1 d U . .
O83 O 0.1020(18) 1.5418(17) 0.8793(16) 0.032(6) Uani 1 1 d U . .
O84 O 0.222(2) 1.6368(19) 0.838(2) 0.043(7) Uani 1 1 d U . .
N1 N 0.1824(15) 1.5228(15) 0.7179(14) 0.026(5) Uani 1 1 d GU . .
C1 C 0.2195(15) 1.5001(16) 0.6425(15) 0.031(6) Uani 1 1 d GU . .
C2 C 0.3105(17) 1.5237(18) 0.5832(16) 0.041(7) Uani 1 1 d GU . .
H2 H 0.3366 1.5077 0.5303 0.049 Uiso 1 1 calc R . .
C3 C 0.3645(17) 1.5699(18) 0.5993(18) 0.042(7) Uani 1 1 d GU . .
H3 H 0.4285 1.5864 0.5576 0.051 Uiso 1 1 calc R . .
C4 C 0.3275(17) 1.5925(18) 0.6747(18) 0.045(7) Uani 1 1 d GU . .
H4 H 0.3655 1.6250 0.6860 0.054 Uiso 1 1 calc R . .
C5 C 0.2364(16) 1.5690(17) 0.7339(16) 0.037(7) Uani 1 1 d GU . .
C6 C 0.152(3) 1.447(2) 0.635(2) 0.028(8) Uani 1 1 d U . .
C7 C 0.191(3) 1.585(2) 0.819(2) 0.027(8) Uani 1 1 d U . .
O1W O -0.0626(19) 1.3090(19) 0.8922(19) 0.040(7) Uani 1 1 d U . .
O2W O -0.1199(19) 1.4801(19) 0.7982(19) 0.042(7) Uani 1 1 d U . .
O3W O -0.109(2) 1.5261(18) 0.9459(19) 0.042(7) Uani 1 1 d U . .
O4W O -0.019(2) 1.372(2) 1.005(2) 0.046(7) Uani 1 1 d U . .
O5W O 0.011(2) 1.6202(19) 0.746(2) 0.046(7) Uani 1 1 d U . .
Na1 Na 0.2430(10) 0.6411(11) 0.9856(10) 0.035(3) Uani 1 1 d U . .
Na2 Na 0.3060(11) 1.3423(10) 0.4869(10) 0.038(4) Uani 1 1 d U . .
Na3 Na 0.298(3) 1.803(2) 0.722(2) 0.055(9) Uani 0.50 1 d PU . .
Na4 Na 0.527(3) 0.526(2) 0.959(2) 0.050(9) Uani 0.50 1 d PU . .
Na5 Na 0.147(3) 1.760(3) 0.654(3) 0.062(10) Uani 0.50 1 d PU . .
Na6 Na 1.023(3) 1.421(3) 0.404(2) 0.053(9) Uani 0.50 1 d PU . .
Na7 Na -0.012(3) 1.145(3) 0.996(3) 0.068(11) Uani 0.50 1 d PU . .
Na8 Na -0.123(3) 0.794(3) 1.477(3) 0.061(10) Uani 0.50 1 d PU . .
O6W O 0.455(4) 1.271(3) 0.414(3) 0.031(11) Uiso 0.50 1 d P . .
O7W O 0.233(3) 1.196(3) 0.593(3) 0.024(10) Uiso 0.50 1 d P . .
O8W O 0.125(3) 0.931(3) 0.828(3) 0.031(11) Uiso 0.50 1 d PD . .
O9W O 0.551(4) 0.613(3) 0.762(3) 0.029(11) Uiso 0.50 1 d P . .
O10W O 0.814(4) 1.052(4) 0.345(4) 0.049(15) Uiso 0.50 1 d P . .
O11W O 0.604(5) 1.599(5) 0.773(5) 0.062(18) Uiso 0.50 1 d P . .
O12W O -0.036(4) 1.132(4) 1.411(4) 0.043(14) Uiso 0.50 1 d P . .
O13W O 0.126(4) 1.211(4) 0.765(4) 0.052(16) Uiso 0.50 1 d P . .
O14W O 0.180(7) 0.538(5) 1.339(4) 0.10(3) Uiso 0.50 1 d PD . .
O15W O 0.259(7) 0.820(6) 0.931(7) 0.10(3) Uiso 0.50 1 d P . .

loop_
_atom_site_aniso_label
_atom_site_aniso_U_11
_atom_site_aniso_U_22
_atom_site_aniso_U_33
_atom_site_aniso_U_23
_atom_site_aniso_U_13
_atom_site_aniso_U_12
Gd1 0.0207(9) 0.0295(9) 0.0218(9) -0.0070(7) -0.0105(7) 0.0071(7)
W1 0.0220(7) 0.0240(7) 0.0266(7) -0.0096(6) -0.0146(6) 0.0072(6)
W2 0.0157(7) 0.0342(8) 0.0285(8) -0.0201(6) -0.0068(6) 0.0079(6)
W3 0.0345(9) 0.0331(8) 0.0168(7) 0.0005(6) -0.0142(7) -0.0070(6)
W4 0.0269(8) 0.0568(10) 0.0160(7) -0.0172(7) -0.0034(6) -0.0080(7)
W5 0.0403(9) 0.0349(8) 0.0184(7) 0.0014(6) -0.0130(7) -0.0128(7)
W6 0.0219(8) 0.0436(9) 0.0142(7) -0.0117(6) 0.0001(6) -0.0024(6)
W7 0.0486(10) 0.0215(7) 0.0439(9) -0.0035(7) -0.0328(9) -0.0011(7)
W8 0.0404(10) 0.0295(8) 0.0799(13) -0.0323(9) -0.0446(10) 0.0190(7)
W9 0.0244(8) 0.0533(10) 0.0656(12) -0.0507(10) -0.0223(8) 0.0210(7)
W10 0.0203(8) 0.0765(13) 0.0438(10) -0.0506(10) -0.0019(7) 0.0042(8)
W13 0.0182(14) 0.0235(14) 0.0134(12) -0.0073(11) -0.0075(11) 0.0046(11)
W14 0.0161(14) 0.0227(13) 0.0184(13) -0.0122(11) -0.0054(11) 0.0032(12)
W16 0.0203(14) 0.0257(14) 0.0132(13) -0.0098(11) -0.0050(12) 0.0022(11)
W17 0.0201(15) 0.0234(14) 0.0167(15) -0.0093(12) -0.0040(12) -0.0007(11)
W18 0.0139(14) 0.0274(14) 0.0164(13) -0.0101(12) -0.0042(11) 0.0036(12)
P1 0.012(3) 0.012(3) 0.012(3) -0.0041(15) -0.0049(15) 0.0007(10)
P2 0.019(7) 0.033(7) 0.031(7) -0.019(6) -0.016(6) 0.005(6)
P3 0.019(7) 0.011(6) 0.021(7) -0.002(5) -0.015(6) 0.000(5)
P4 0.014(3) 0.014(3) 0.014(3) -0.0052(15) -0.0056(16) 0.0009(10)
P5 0.030(8) 0.037(8) 0.033(8) -0.022(6) -0.013(6) 0.006(6)
W11 0.0137(13) 0.0205(13) 0.0139(14) -0.0060(10) -0.0038(11) 0.0020(10)
W12 0.0183(14) 0.0180(13) 0.0123(13) -0.0050(12) -0.0060(11) 0.0040(10)
W15 0.0148(13) 0.0189(13) 0.0179(13) -0.0098(11) -0.0080(11) 0.0058(11)
W19 0.0200(14) 0.0219(13) 0.0152(13) -0.0092(11) -0.0093(11) 0.0060(11)
W20 0.0160(13) 0.0193(13) 0.0152(12) -0.0085(10) -0.0069(11) 0.0056(10)
P6 0.012(3) 0.012(3) 0.012(3) -0.0041(15) -0.0049(15) 0.0007(10)
P7 0.019(7) 0.033(7) 0.031(7) -0.019(6) -0.016(6) 0.005(6)
P8 0.019(7) 0.011(6) 0.021(7) -0.002(5) -0.015(6) 0.000(5)
P9 0.014(3) 0.014(3) 0.014(3) -0.0052(15) -0.0056(16) 0.0009(10)
P10 0.030(8) 0.037(8) 0.033(8) -0.022(6) -0.013(6) 0.006(6)
Na21 0.047(8) 0.047(8) 0.044(7) -0.018(6) -0.011(6) 0.014(6)
O211 0.047(8) 0.047(8) 0.044(7) -0.018(6) -0.011(6) 0.014(6)
O81 0.039(10) 0.045(10) 0.044(10) -0.017(8) -0.016(8) -0.001(8)
O82 0.046(11) 0.048(10) 0.034(10) -0.016(8) -0.014(8) 0.004(8)
O83 0.032(9) 0.037(9) 0.026(9) -0.013(7) -0.010(7) 0.001(7)
O84 0.045(11) 0.041(10) 0.046(10) -0.016(8) -0.019(8) -0.001(8)
N1 0.030(9) 0.023(9) 0.026(8) -0.009(7) -0.013(7) 0.007(7)
C1 0.034(9) 0.028(10) 0.028(9) -0.012(8) -0.010(7) 0.010(7)
C2 0.037(9) 0.042(11) 0.035(10) -0.011(8) -0.011(7) 0.006(8)
C3 0.039(10) 0.037(11) 0.041(10) -0.010(8) -0.013(7) 0.005(7)
C4 0.040(9) 0.045(12) 0.047(11) -0.015(8) -0.017(8) -0.002(8)
C5 0.036(9) 0.039(11) 0.040(10) -0.015(8) -0.019(7) 0.003(8)
C6 0.032(11) 0.035(11) 0.024(11) -0.012(8) -0.017(9) 0.006(8)
C7 0.028(11) 0.029(11) 0.029(11) -0.012(8) -0.015(8) 0.004(8)
O1W 0.038(10) 0.042(10) 0.040(10) -0.015(8) -0.017(8) 0.005(8)
O2W 0.039(10) 0.039(10) 0.043(10) -0.015(8) -0.016(8) 0.012(8)
O3W 0.039(10) 0.036(10) 0.045(10) -0.010(8) -0.018(8) 0.006(8)
O4W 0.048(11) 0.044(10) 0.042(10) -0.021(8) -0.014(8) 0.013(8)
O5W 0.042(10) 0.041(10) 0.048(10) -0.012(8) -0.018(8) 0.002(8)
Na1 0.032(7) 0.049(7) 0.034(6) -0.034(6) -0.008(5) 0.010(5)
Na2 0.047(7) 0.038(7) 0.029(6) -0.013(5) -0.014(6) -0.003(6)
Na3 0.065(13) 0.045(12) 0.043(12) -0.020(9) -0.007(9) 0.003(9)
Na4 0.056(12) 0.050(12) 0.058(12) -0.024(9) -0.033(9) 0.007(8)
Na5 0.065(14) 0.063(13) 0.060(13) -0.034(9) -0.017(9) -0.005(9)
Na6 0.052(12) 0.060(12) 0.050(12) -0.015(9) -0.026(9) -0.006(9)
Na7 0.069(14) 0.070(14) 0.068(14) -0.021(9) -0.034(10) 0.000(9)
Na8 0.058(13) 0.065(13) 0.065(13) -0.027(9) -0.026(9) -0.001(9)

loop_
_atom_type_symbol
_atom_type_description
_atom_type_scat_dispersion_real
_atom_type_scat_dispersion_imag
_atom_type_scat_source
C C 0.0033 0.0016 'International Tables Vol C Tables 4.2.6.8 and 6.1.1.4'
H H 0.0000 0.0000 'International Tables Vol C Tables 4.2.6.8 and 6.1.1.4'
N N 0.0061 0.0033 'International Tables Vol C Tables 4.2.6.8 and 6.1.1.4'
O O 0.0106 0.0060 'International Tables Vol C Tables 4.2.6.8 and 6.1.1.4'
W W -0.8490 6.8722 'International Tables Vol C Tables 4.2.6.8 and 6.1.1.4'
P P 0.1023 0.0942 'International Tables Vol C Tables 4.2.6.8 and 6.1.1.4'
Gd Gd -0.1653 3.9035 'International Tables Vol C Tables 4.2.6.8 and 6.1.1.4'
Na Na 0.0362 0.0249 'International Tables Vol C Tables 4.2.6.8 and 6.1.1.4'

loop_
_geom_angle_atom_site_label_1
_geom_angle_atom_site_label_2
_geom_angle_atom_site_label_3
_geom_angle
_geom_angle_site_symmetry_1
_geom_angle_site_symmetry_3
O81 Gd1 O5W 86.7(10) . .
O81 Gd1 O83 129.4(9) . .
O5W Gd1 O83 76.6(9) . .
O81 Gd1 O38 79.6(8) . .
O5W Gd1 O38 141.4(9) . .
O83 Gd1 O38 84.6(8) . .
O81 Gd1 O1W 78.7(9) . .
O5W Gd1 O1W 139.1(9) . .
O83 Gd1 O1W 140.5(8) . .
O38 Gd1 O1W 73.1(8) . .
O81 Gd1 O2W 73.7(9) . .
O5W Gd1 O2W 70.1(9) . .
O83 Gd1 O2W 138.2(9) . .
O38 Gd1 O2W 137.1(8) . .
O1W Gd1 O2W 69.2(9) . .
O81 Gd1 N1 64.5(8) . .
O5W Gd1 N1 71.5(8) . .
O83 Gd1 N1 64.9(7) . .
O38 Gd1 N1 70.0(7) . .
O1W Gd1 N1 131.3(8) . .
O2W Gd1 N1 123.7(8) . .
O81 Gd1 O4W 140.0(9) . .
O5W Gd1 O4W 133.2(9) . .
O83 Gd1 O4W 73.0(9) . .
O38 Gd1 O4W 69.4(8) . .
O1W Gd1 O4W 68.8(9) . .
O2W Gd1 O4W 113.3(9) . .
N1 Gd1 O4W 122.9(9) . .
O81 Gd1 O3W 145.1(9) . .
O5W Gd1 O3W 73.6(9) . .
O83 Gd1 O3W 74.4(9) . .
O38 Gd1 O3W 133.0(8) . .
O1W Gd1 O3W 97.4(9) . .
O2W Gd1 O3W 72.5(9) . .
N1 Gd1 O3W 131.0(8) . .
O4W Gd1 O3W 64.5(9) . .
O81 Gd1 Na1 113.1(7) . 2_577
O5W Gd1 Na1 108.0(7) . 2_577
O83 Gd1 Na1 117.5(6) . 2_577
O38 Gd1 Na1 110.5(5) . 2_577
O1W Gd1 Na1 47.5(7) . 2_577
O2W Gd1 Na1 54.1(7) . 2_577
N1 Gd1 Na1 177.5(5) . 2_577
O4W Gd1 Na1 59.2(7) . 2_577
O3W Gd1 Na1 50.6(7) . 2_577
O81 Gd1 Na6 44.0(9) . 2_686
O5W Gd1 Na6 49.6(9) . 2_686
O83 Gd1 Na6 122.4(8) . 2_686
O38 Gd1 Na6 123.1(7) . 2_686
O1W Gd1 Na6 97.0(8) . 2_686
O2W Gd1 Na6 45.4(8) . 2_686
N1 Gd1 Na6 78.3(7) . 2_686
O4W Gd1 Na6 158.7(9) . 2_686
O3W Gd1 Na6 103.5(8) . 2_686
Na1 Gd1 Na6 99.5(6) 2_577 2_686
O38 W1 O30 101.8(10) . .
O38 W1 O28 97.0(10) . .
O30 W1 O28 161.2(10) . .
O38 W1 O20 95.4(10) . .
O30 W1 O20 88.1(10) . .
O28 W1 O20 89.2(10) . .
O38 W1 O37 97.4(10) . .
O30 W1 O37 87.0(11) . .
O28 W1 O37 91.6(10) . .
O20 W1 O37 167.0(10) . .
O38 W1 O13 170.9(10) . .
O30 W1 O13 87.2(10) . .
O28 W1 O13 74.0(9) . .
O20 W1 O13 83.5(10) . .
O37 W1 O13 84.3(10) . .
O23 W2 O26 102.1(11) . .
O23 W2 O2 99.1(11) . .
O26 W2 O2 85.1(10) . .
O23 W2 O21 99.3(11) . .
O26 W2 O21 158.6(10) . .
O2 W2 O21 91.5(10) . .
O23 W2 O20 97.3(11) . .
O26 W2 O20 86.8(10) . .
O2 W2 O20 162.9(10) . .
O21 W2 O20 90.6(10) . .
O23 W2 O34 172.6(10) . .
O26 W2 O34 85.3(9) . .
O2 W2 O34 82.0(9) . .
O21 W2 O34 73.3(9) . .
O20 W2 O34 82.4(9) . .
O27 W3 O37 97.3(11) . .
O27 W3 O29 100.4(10) . .
O37 W3 O29 93.5(10) . .
O27 W3 O33 98.6(10) . .
O37 W3 O33 163.0(10) . .
O29 W3 O33 89.6(10) . .
O27 W3 O40 100.4(10) . .
O37 W3 O40 84.8(10) . .
O29 W3 O40 159.1(9) . .
O33 W3 O40 86.4(10) . .
O27 W3 O7 174.0(10) . .
O37 W3 O7 83.5(10) . .
O29 W3 O7 73.6(8) . .
O33 W3 O7 81.4(9) . .
O40 W3 O7 85.6(9) . .
O14 W4 O36 102.1(11) . .
O14 W4 O35 97.8(11) . .
O36 W4 O35 160.0(10) . .
O14 W4 O33 98.0(11) . .
O36 W4 O33 88.7(10) . .
O35 W4 O33 89.4(10) . .
O14 W4 O6 95.6(12) . .
O36 W4 O6 86.6(11) . .
O35 W4 O6 90.6(11) . .
O33 W4 O6 166.3(11) . .
O14 W4 O3 170.5(11) . .
O36 W4 O3 87.4(9) . .
O35 W4 O3 72.6(10) . .
O33 W4 O3 82.3(9) . .
O6 W4 O3 84.6(11) . .
O18 W5 O4 101.8(11) . .
O18 W5 O12 98.5(11) . .
O4 W5 O12 85.5(10) . .
O18 W5 O24 97.0(11) . .
O4 W5 O24 84.5(10) . .
O12 W5 O24 163.0(10) . .
O18 W5 O35 100.3(11) . .
O4 W5 O35 157.9(10) . .
O12 W5 O35 91.9(10) . .
O24 W5 O35 92.1(10) . .
O18 W5 O3 173.3(11) . .
O4 W5 O3 85.0(10) . .
O12 W5 O3 82.0(9) . .
O24 W5 O3 83.4(10) . .
O35 W5 O3 73.0(10) . .
O8 W6 O16 102.6(11) . .
O8 W6 O24 95.9(11) . 2_677
O16 W6 O24 88.4(10) . 2_677
O8 W6 O15 97.1(10) . 2_677
O16 W6 O15 160.2(11) . 2_677
O24 W6 O15 91.3(10) 2_677 2_677
O8 W6 O2 96.8(10) . .
O16 W6 O2 87.0(10) . .
O24 W6 O2 167.1(10) 2_677 .
O15 W6 O2 89.1(9) 2_677 .
O8 W6 O1 169.9(10) . .
O16 W6 O1 87.5(10) . .
O24 W6 O1 83.9(10) 2_677 .
O15 W6 O1 72.8(10) 2_677 .
O2 W6 O1 83.9(9) . .
O31 W7 O39 100.1(11) . .
O31 W7 O29 98.5(10) . .
O39 W7 O29 161.4(9) . .
O31 W7 O12 98.6(11) . .
O39 W7 O12 86.9(9) . .
O29 W7 O12 89.8(9) . .
O31 W7 O17 94.8(11) . .
O39 W7 O17 86.5(10) . .
O29 W7 O17 92.5(10) . .
O12 W7 O17 165.9(10) . .
O31 W7 O7 173.2(10) . .
O39 W7 O7 86.6(9) . .
O29 W7 O7 74.8(9) . .
O12 W7 O7 82.8(9) . .
O17 W7 O7 84.4(10) . .
O25 W8 O22 101.7(11) . .
O25 W8 O11 97.4(11) . .
O22 W8 O11 85.6(11) . .
O25 W8 O17 97.1(11) . .
O22 W8 O17 85.6(11) . .
O11 W8 O17 164.4(11) . .
O25 W8 O28 101.8(11) . .
O22 W8 O28 156.5(10) . .
O11 W8 O28 90.0(10) . .
O17 W8 O28 93.0(11) . .
O25 W8 O13 173.3(10) . .
O22 W8 O13 85.0(10) . .
O11 W8 O13 82.6(10) . .
O17 W8 O13 83.7(10) . .
O28 W8 O13 71.5(9) . .
O25 W8 Na4 60.1(10) . 2_677
O22 W8 Na4 47.2(9) . 2_677
O11 W8 Na4 71.5(10) . 2_677
O17 W8 Na4 111.0(10) . 2_677
O28 W8 Na4 150.7(9) . 2_677
O13 W8 Na4 125.8(8) . 2_677
O25 W8 Na4 51.6(10) . 1_565
O22 W8 Na4 50.0(9) . 1_565
O11 W8 Na4 91.1(9) . 1_565
O17 W8 Na4 93.1(10) . 1_565
O28 W8 Na4 153.3(9) . 1_565
O13 W8 Na4 135.0(8) . 1_565
Na4 W8 Na4 19.9(11) 2_677 1_565
O10 W9 O32 102.9(11) . .
O10 W9 O5 95.5(11) . 2_677
O32 W9 O5 87.9(10) . 2_677
O10 W9 O21 95.2(11) . .
O32 W9 O21 161.9(10) . .
O5 W9 O21 90.5(10) 2_677 .
O10 W9 O11 96.2(11) . .
O32 W9 O11 88.3(10) . .
O5 W9 O11 168.2(10) 2_677 .
O21 W9 O11 89.6(10) . .
O10 W9 O34 169.2(10) . .
O32 W9 O34 87.9(9) . .
O5 W9 O34 84.2(9) 2_677 .
O21 W9 O34 74.0(9) . .
O11 W9 O34 84.4(9) . .
O9 W10 O19 101.7(11) . .
O9 W10 O15 99.8(11) . .
O19 W10 O15 158.4(10) . .
O9 W10 O5 95.9(11) . .
O19 W10 O5 85.7(10) . .
O15 W10 O5 91.3(10) . .
O9 W10 O6 97.6(12) . .
O19 W10 O6 85.0(11) . .
O15 W10 O6 93.0(11) . .
O5 W10 O6 164.9(11) . .
O9 W10 O1 173.2(11) . 2_677
O19 W10 O1 85.0(10) . 2_677
O15 W10 O1 73.4(10) . 2_677
O5 W10 O1 84.3(10) . 2_677
O6 W10 O1 83.1(11) . 2_677
P10 O1 P5 0.0(15) 2_677 2_677
P10 O1 P4 83.9(15) 2_677 .
P5 O1 P4 83.9(15) 2_677 .
P10 O1 W10 121.8(15) 2_677 2_677
P5 O1 W10 121.8(15) 2_677 2_677
P4 O1 W10 121.3(14) . 2_677
P10 O1 W6 118.7(15) 2_677 .
P5 O1 W6 118.7(15) 2_677 .
P4 O1 W6 118.4(14) . .
W10 O1 W6 95.3(10) 2_677 .
W2 O2 W6 156.5(14) . .
P5 O3 P1 80.7(14) . .
P5 O3 W5 122.2(15) . .
P1 O3 W5 124.5(14) . .
P5 O3 W4 117.8(15) . .
P1 O3 W4 119.7(14) . .
W5 O3 W4 94.7(9) . .
W5 O4 W11 146.4(13) . 2_677
W5 O4 W17 145.2(13) . 2_677
W11 O4 W17 55.6(7) 2_677 2_677
W10 O5 W9 155.6(15) . 2_677
W10 O6 W4 156.9(17) . .
P2 O7 P1 83.5(14) . .
P2 O7 W7 120.9(14) . .
P1 O7 W7 122.7(14) . .
P2 O7 W3 118.1(14) . .
P1 O7 W3 122.1(14) . .
W7 O7 W3 92.8(8) . .
W6 O8 Na8 144.6(16) . .
W10 O9 Na8 138.6(17) . 1_654
W8 O11 W9 155.3(14) . .
W5 O12 W7 158.2(13) . .
P2 O13 P3 83.9(14) . .
P2 O13 W1 119.3(14) . .
P3 O13 W1 121.4(14) . .
P2 O13 W8 119.6(15) . .
P3 O13 W8 121.1(14) . .
W1 O13 W8 94.4(9) . .
W4 O14 Na3 151.3(16) . 2_686
W10 O15 W6 118.5(12) . 2_677
W6 O16 W11 141.8(14) . .
W6 O16 W18 144.5(14) . .
W11 O16 W18 64.7(8) . .
W8 O17 W7 158.2(15) . .
W5 O18 Na6 160.8(16) . .
W10 O19 W16 144.1(13) . .
W10 O19 W19 145.4(13) . .
W16 O19 W19 59.1(7) . .
W1 O20 W2 156.2(13) . .
W2 O21 W9 117.4(11) . .
W8 O22 W20 144.3(14) . 2_677
W8 O22 W14 146.4(14) . 2_677
W20 O22 W14 59.1(7) 2_677 2_677
W8 O22 Na4 103.1(12) . 2_677
W20 O22 Na4 106.1(12) 2_677 2_677
W14 O22 Na4 82.3(11) 2_677 2_677
W8 O22 Na4 100.1(12) . 1_565
W20 O22 Na4 97.2(12) 2_677 1_565
W14 O22 Na4 98.3(11) 2_677 1_565
Na4 O22 Na4 26.0(14) 2_677 1_565
W5 O24 W6 157.0(14) . 2_677
W8 O25 Na1 135.7(12) . 1_565
W8 O25 Na4 102.1(12) . 1_565
Na1 O25 Na4 100.4(10) 1_565 1_565
W2 O26 W18 148.8(13) . .
W2 O26 W15 146.3(13) . .
W18 O26 W15 52.1(6) . .
W3 O27 Na2 162.7(13) . .
W1 O28 W8 120.1(12) . .
W3 O29 W7 118.7(10) . .
W1 O30 W13 141.5(14) . .
W1 O30 W15 142.8(14) . .
W13 O30 W15 64.4(7) . .
W7 O31 Na2 159.2(14) . 2_686
W9 O32 W14 144.8(12) . 2_677
W9 O32 W19 145.6(12) . 2_677
W14 O32 W19 56.7(6) 2_677 2_677
W3 O33 W4 156.5(14) . .
P4 O34 P3 80.7(12) . .
P4 O34 W9 120.7(12) . .
P3 O34 W9 120.1(12) . .
P4 O34 W2 122.1(13) . .
P3 O34 W2 120.7(12) . .
W9 O34 W2 95.3(8) . .
W4 O35 W5 119.8(13) . .
W4 O35 Na5 111.3(13) . 2_686
W5 O35 Na5 119.3(14) . 2_686
W4 O36 W16 143.9(12) . .
W4 O36 W12 143.5(12) . .
W16 O36 W12 62.8(7) . .
W3 O37 W1 157.9(14) . .
W1 O38 Gd1 151.1(11) . .
W7 O39 W20 143.0(12) . 2_677
W7 O39 W17 143.0(12) . 2_677
W20 O39 W17 61.4(6) 2_677 2_677
W13 O40 W3 145.3(13) . .
W13 O40 W12 56.6(6) . .
W3 O40 W12 145.0(13) . .
O44 W13 O66 96(3) . .
O44 W13 W12 83(2) . .
O66 W13 W12 97.0(16) . .
O44 W13 O40 145(2) . .
O66 W13 O40 97.8(17) . .
W12 W13 O40 64.5(7) . .
O44 W13 O43 58(3) . .
O66 W13 O43 97(2) . .
W12 W13 O43 24.2(15) . .
O40 W13 O43 88.5(17) . .
O44 W13 O45 34(3) . .
O66 W13 O45 98(2) . .
W12 W13 O45 115.9(15) . .
O40 W13 O45 164.5(14) . .
O43 W13 O45 92(2) . .
O44 W13 O30 115(2) . .
O66 W13 O30 94.8(17) . .
W12 W13 O30 157.7(8) . .
O40 W13 O30 95.2(10) . .
O43 W13 O30 166.6(16) . .
O45 W13 O30 81.1(16) . .
O44 W13 O58 82(2) . .
O66 W13 O58 175(2) . .
W12 W13 O58 87.8(11) . .
O40 W13 O58 85.9(12) . .
O43 W13 O58 86.2(17) . .
O45 W13 O58 78.6(16) . .
O30 W13 O58 81.3(13) . .
O44 W13 W15 56(2) . .
O66 W13 W15 92.7(17) . .
W12 W13 W15 138.54(18) . .
O40 W13 W15 153.2(7) . .
O43 W13 W15 114.5(16) . .
O45 W13 W15 22.7(14) . .
O30 W13 W15 59.3(7) . .
O58 W13 W15 82.5(10) . .
O50 W14 O62 97(3) . .
O50 W14 O49 44(3) . .
O62 W14 O49 99(2) . .
O50 W14 W19 74(3) . .
O62 W14 W19 93.2(14) . .
O49 W14 W19 117.7(18) . .
O50 W14 W20 73(3) . .
O62 W14 W20 92.4(15) . .
O49 W14 W20 29.7(18) . .
W19 W14 W20 147.4(2) . .
O50 W14 O32 135(3) . 2_677
O62 W14 O32 94.8(16) . 2_677
O49 W14 O32 166.2(18) . 2_677
W19 W14 O32 61.9(6) . 2_677
W20 W14 O32 149.2(6) . 2_677
O50 W14 O22 131(3) . 2_677
O62 W14 O22 95.3(16) . 2_677
O49 W14 O22 87.7(19) . 2_677
W19 W14 O22 151.6(7) . 2_677
W20 W14 O22 59.2(7) . 2_677
O32 W14 O22 90.4(9) 2_677 2_677
O50 W14 O41 51(3) . .
O62 W14 O41 95(2) . .
O49 W14 O41 94(2) . .
W19 W14 O41 23.7(17) . .
W20 W14 O41 123.8(17) . .
O32 W14 O41 85.3(18) 2_677 .
O22 W14 O41 168.9(17) 2_677 .
O50 W14 O53 85(3) . 2_677
O62 W14 O53 178.1(18) . 2_677
O49 W14 O53 83(2) . 2_677
W19 W14 O53 86.8(10) . 2_677
W20 W14 O53 88.6(10) . 2_677
O32 W14 O53 83.5(12) 2_677 2_677
O22 W14 O53 83.9(12) 2_677 2_677
O41 W14 O53 85.5(18) . 2_677
O50 W14 Na4 138(3) . .
O62 W14 Na4 42.9(16) . .
O49 W14 Na4 116.6(19) . .
W19 W14 Na4 113.3(6) . .
W20 W14 Na4 92.2(6) . .
O32 W14 Na4 73.6(9) 2_677 .
O22 W14 Na4 59.2(9) 2_677 .
O41 W14 Na4 128.6(17) . .
O53 W14 Na4 135.5(12) 2_677 .
O50 W14 Na21 40(3) . .
O62 W14 Na21 136.5(15) . .
O49 W14 Na21 54.4(18) . .
W19 W14 Na21 75.7(4) . .
W20 W14 Na21 78.2(4) . .
O32 W14 Na21 114.8(7) 2_677 .
O22 W14 Na21 114.5(8) 2_677 .
O41 W14 Na21 58.9(16) . .
O53 W14 Na21 45.3(11) 2_677 .
Na4 W14 Na21 170.4(7) . .
O42 W16 O41 42(3) . .
O42 W16 O70 97(3) . .
O41 W16 O70 96(2) . .
O42 W16 O43 48(3) . .
O41 W16 O43 90(3) . .
O70 W16 O43 96(2) . .
O42 W16 O36 131(2) . .
O41 W16 O36 166(2) . .
O70 W16 O36 96.5(16) . .
O43 W16 O36 84.0(18) . .
O42 W16 O19 129(2) . .
O41 W16 O19 88(2) . .
O70 W16 O19 95.9(17) . .
O43 W16 O19 168.5(15) . .
O36 W16 O19 96.0(10) . .
O42 W16 W19 66(2) . .
O41 W16 W19 25(2) . .
O70 W16 W19 95.1(14) . .
O43 W16 W19 114.7(16) . .
O36 W16 W19 156.9(7) . .
O19 W16 W19 62.9(7) . .
O42 W16 W12 71(2) . .
O41 W16 W12 112(2) . .
O70 W16 W12 94.9(15) . .
O43 W16 W12 22.6(16) . .
O36 W16 W12 61.6(7) . .
O19 W16 W12 156.1(7) . .
W19 W16 W12 137.04(18) . .
O42 W16 O59 83(3) . .
O41 W16 O59 85(2) . .
O70 W16 O59 178.8(17) . .
O43 W16 O59 84.0(17) . .
O36 W16 O59 82.4(12) . .
O19 W16 O59 84.6(12) . .
W19 W16 O59 86.1(10) . .
W12 W16 O59 84.2(10) . .
O48 W17 O64 92(7) . .
O48 W17 O47 51(7) . .
O64 W17 O47 100(2) . .
O48 W17 W11 78(7) . .
O64 W17 W11 94.5(15) . .
O47 W17 W11 28.4(17) . .
O48 W17 O49 45(7) . .
O64 W17 O49 99(2) . .
O47 W17 O49 94(2) . .
W11 W17 O49 122.2(17) . .
O48 W17 O4 138(7) . 2_677
O64 W17 O4 95.6(16) . 2_677
O47 W17 O4 87.0(18) . 2_677
W11 W17 O4 59.6(7) . 2_677
O49 W17 O4 165.3(17) . 2_677
O48 W17 O39 130(7) . 2_677
O64 W17 O39 93.0(16) . 2_677
O47 W17 O39 167.0(16) . 2_677
W11 W17 O39 150.5(6) . 2_677
O49 W17 O39 84.6(17) . 2_677
O4 W17 O39 91.3(9) 2_677 2_677
O48 W17 W20 73(7) . .
O64 W17 W20 91.7(16) . .
O47 W17 W20 122.2(17) . .
W11 W17 W20 150.6(2) . .
O49 W17 W20 28.4(16) . .
O4 W17 W20 148.2(7) 2_677 .
O39 W17 W20 57.3(6) 2_677 .
O48 W17 O51 90(7) . 2_677
O64 W17 O51 176(2) . 2_677
O47 W17 O51 83(2) . 2_677
W11 W17 O51 88.8(14) . 2_677
O49 W17 O51 80(2) . 2_677
O4 W17 O51 85.1(15) 2_677 2_677
O39 W17 O51 83.6(15) 2_677 2_677
W20 W17 O51 86.0(14) . 2_677
O48 W17 Na21 45(7) . .
O64 W17 Na21 137.3(15) . .
O47 W17 Na21 56.8(17) . .
W11 W17 Na21 79.4(3) . .
O49 W17 Na21 53.8(16) . .
O4 W17 Na21 116.0(8) 2_677 .
O39 W17 Na21 113.0(7) 2_677 .
W20 W17 Na21 76.6(3) . .
O51 W17 Na21 44.5(14) 2_677 .
O46 W18 O68 100(4) . .
O46 W18 W15 87(4) . .
O68 W18 W15 93.8(15) . .
O46 W18 O45 59(4) . .
O68 W18 O45 99(2) . .
W15 W18 O45 27.6(15) . .
O46 W18 O26 149(4) . .
O68 W18 O26 95.8(16) . .
W15 W18 O26 65.4(7) . .
O45 W18 O26 91.8(17) . .
O46 W18 O47 36(4) . .
O68 W18 O47 98(2) . .
W15 W18 O47 122.4(16) . .
O45 W18 O47 95(2) . .
O26 W18 O47 163.4(16) . .
O46 W18 O16 114(4) . .
O68 W18 O16 96.6(17) . .
W15 W18 O16 154.1(7) . .
O45 W18 O16 163.7(16) . .
O26 W18 O16 90.0(10) . .
O47 W18 O16 79.4(17) . .
O46 W18 W11 60(4) . .
O68 W18 W11 93.5(15) . .
W15 W18 W11 146.5(2) . .
O45 W18 W11 118.9(16) . .
O26 W18 W11 145.9(7) . .
O47 W18 W11 24.0(16) . .
O16 W18 W11 56.3(7) . .
O46 W18 O57 80(4) . .
O68 W18 O57 178.6(19) . .
W15 W18 O57 87.5(11) . .
O45 W18 O57 82.2(17) . .
O26 W18 O57 84.3(13) . .
O47 W18 O57 81.6(18) . .
O16 W18 O57 81.9(13) . .
W11 W18 O57 85.6(11) . .
O46 W18 O67 96(4) . .
O68 W18 O67 53.4(18) . .
W15 W18 O67 40.5(11) . .
O45 W18 O67 53.6(18) . .
O26 W18 O67 72.6(13) . .
O47 W18 O67 123.3(18) . .
O16 W18 O67 141.7(13) . .
W11 W18 O67 136.7(11) . .
O57 W18 O67 128.0(15) . .
O46 W18 Na21 38(4) . .
O68 W18 Na21 136.3(16) . .
W15 W18 Na21 76.6(4) . .
O45 W18 Na21 54.7(15) . .
O26 W18 Na21 117.0(8) . .
O47 W18 Na21 56.6(16) . .
O16 W18 Na21 110.5(8) . .
W11 W18 Na21 75.5(3) . .
O57 W18 Na21 44.5(12) . .
O67 W18 Na21 107.8(11) . .
O56 P1 O51 112(3) . .
O56 P1 O7 109(2) . .
O51 P1 O7 107(2) . .
O56 P1 O3 108(2) . .
O51 P1 O3 106(2) . .
O7 P1 O3 114.6(15) . .
O56 P1 P5 80.7(18) . .
O51 P1 P5 81(2) . .
O7 P1 P5 163.0(14) . .
O3 P1 P5 48.4(11) . .
O56 P1 P2 81.6(18) . .
O51 P1 P2 82(2) . .
O7 P1 P2 47.7(10) . .
O3 P1 P2 162.3(13) . .
P5 P1 P2 149.3(11) . .
O52 P2 O58 111(2) . .
O52 P2 O7 104.6(19) . .
O58 P2 O7 107.4(19) . .
O52 P2 O13 105.5(19) . .
O58 P2 O13 105(2) . .
O7 P2 O13 122.6(16) . .
O52 P2 P1 78.4(16) . .
O58 P2 P1 79.7(17) . .
O7 P2 P1 48.9(10) . .
O13 P2 P1 171.4(15) . .
O52 P2 P3 78.4(16) . .
O58 P2 P3 79.2(17) . .
O7 P2 P3 170.7(14) . .
O13 P2 P3 48.4(10) . .
P1 P2 P3 140.2(10) . .
O60 P3 O53 111(2) . .
O60 P3 O13 107(2) . .
O53 P3 O13 108.1(19) . .
O60 P3 O34 107(2) . .
O53 P3 O34 106.9(19) . .
O13 P3 O34 117.6(15) . .
O60 P3 P4 79.9(17) . .
O53 P3 P4 79.1(16) . .
O13 P3 P4 166.8(14) . .
O34 P3 P4 49.1(9) . .
O60 P3 P2 81.2(18) . .
O53 P3 P2 80.9(17) . .
O13 P3 P2 47.7(11) . .
O34 P3 P2 165.3(12) . .
P4 P3 P2 145.5(10) . .
O55 P4 O57 111(2) . .
O55 P4 O34 105.7(19) . .
O57 P4 O34 105.9(19) . .
O55 P4 O1 107.1(19) . .
O57 P4 O1 109(2) . .
O34 P4 O1 117.5(15) . .
O55 P4 P3 78.9(16) . .
O57 P4 P3 77.3(17) . .
O34 P4 P3 50.1(10) . .
O1 P4 P3 167.6(14) . .
O55 P4 P5 82.2(17) . 2_677
O57 P4 P5 82.5(17) . 2_677
O34 P4 P5 164.8(13) . 2_677
O1 P4 P5 47.3(11) . 2_677
P3 P4 P5 145.1(10) . 2_677
O54 P5 O59 110(2) . .
O54 P5 O3 108(2) . .
O59 P5 O3 108(2) . .
O54 P5 O1 104(2) . 2_677
O59 P5 O1 106(2) . 2_677
O3 P5 O1 120.5(17) . 2_677
O54 P5 P1 81.0(18) . .
O59 P5 P1 78.4(16) . .
O3 P5 P1 50.8(11) . .
O1 P5 P1 171.3(16) 2_677 .
O54 P5 P4 76.5(17) . 2_677
O59 P5 P4 79.0(16) . 2_677
O3 P5 P4 169.1(16) . 2_677
O1 P5 P4 48.8(11) 2_677 2_677
P1 P5 P4 139.9(11) . 2_677
W14 O62 Na4 107(2) . .
W14 O62 Na4 109(2) . 2_667
Na4 O62 Na4 26.0(16) . 2_667
W14 O62 Na1 125(2) . .
Na4 O62 Na1 117.7(19) . .
Na4 O62 Na1 99.0(15) 2_667 .
W18 O68 W15 43.2(10) . .
W18 O68 Na7 145(3) . 2_577
W15 O68 Na7 108.6(18) . 2_577
W16 O70 Na3 151(2) . 1_545
W19 O41 O42 128(6) . .
W19 O41 O50 91(5) . .
O42 O41 O50 140(6) . .
W19 O41 W16 95(4) . .
O42 O41 W16 34(3) . .
O50 O41 W16 171(4) . .
W19 O41 W14 69(4) . .
O42 O41 W14 162(5) . .
O50 O41 W14 22.3(19) . .
W16 O41 W14 162(4) . .
W12 O43 O42 123(5) . .
W12 O43 O44 98(4) . .
O42 O43 O44 137(4) . .
W12 O43 W16 92(4) . .
O42 O43 W16 31(2) . .
O44 O43 W16 166(4) . .
W12 O43 W13 70(3) . .
O42 O43 W13 164(4) . .
O44 O43 W13 28.3(16) . .
W16 O43 W13 161(3) . .
W15 O45 O44 114(4) . .
W15 O45 O46 97(4) . .
O44 O45 O46 149(5) . .
W15 O45 W18 71(3) . .
O44 O45 W18 174(4) . .
O46 O45 W18 26(2) . .
W15 O45 W13 92(3) . .
O44 O45 W13 22.4(18) . .
O46 O45 W13 171(4) . .
W18 O45 W13 163(3) . .
W11 O47 O46 112(5) . .
W11 O47 O48 98(5) . .
O46 O47 O48 150(6) . .
W11 O47 W17 77(3) . .
O46 O47 W17 171(5) . .
O48 O47 W17 22(3) . .
W11 O47 W18 93(3) . .
O46 O47 W18 19(3) . .
O48 O47 W18 169(5) . .
W17 O47 W18 170(3) . .
W20 O49 O50 109(5) . .
W20 O49 O48 98(5) . .
O50 O49 O48 152(6) . .
W20 O49 W14 84(3) . .
O50 O49 W14 25(2) . .
O48 O49 W14 176(5) . .
W20 O49 W17 80(3) . .
O50 O49 W17 171(5) . .
O48 O49 W17 19(3) . .
W14 O49 W17 164(3) . .
W20 O49 Na21 139(4) . .
O50 O49 Na21 81(3) . .
O48 O49 Na21 85(4) . .
W14 O49 Na21 96(2) . .
W17 O49 Na21 94(2) . .
P1 O51 O52 98(3) . .
P1 O51 O54 98(3) . .
O52 O51 O54 148(4) . .
P1 O51 W17 133(3) . 2_677
O52 O51 W17 96(3) . 2_677
O54 O51 W17 93(3) . 2_677
P1 O51 Na21 127(3) . 2_677
O52 O51 Na21 74(2) . 2_677
O54 O51 Na21 75(2) . 2_677
W17 O51 Na21 100(2) 2_677 2_677
P3 O53 O55 101(3) . .
P3 O53 O52 99(3) . .
O55 O53 O52 149(3) . .
P3 O53 W14 131(2) . 2_677
O55 O53 W14 93(2) . 2_677
O52 O53 W14 93(2) . 2_677
P3 O53 Na21 130(2) . 2_677
O55 O53 Na21 75(2) . 2_677
O52 O53 Na21 73.9(19) . 2_677
W14 O53 Na21 98.4(15) 2_677 2_677
P4 O57 O60 102(3) . .
P4 O57 W18 131(3) . .
O60 O57 W18 92(3) . .
P4 O57 Na21 129(2) . .
O60 O57 Na21 74(2) . .
W18 O57 Na21 99.9(16) . .
P2 O58 O56 99(3) . .
P2 O58 O60 100(3) . .
O56 O58 O60 140(3) . .
P2 O58 W13 131(2) . .
O56 O58 W13 95(2) . .
O60 O58 W13 99(2) . .
P2 O58 Na21 127(2) . .
O56 O58 Na21 69.9(19) . .
O60 O58 Na21 70.9(19) . .
W13 O58 Na21 102.3(15) . .
P5 O59 O56 100(3) . .
P5 O59 W16 130(2) . .
O56 O59 W16 97(2) . .
P5 O59 Na21 129(2) . .
O56 O59 Na21 71(2) . .
W16 O59 Na21 101.5(15) . .
O47 W11 O65 101(3) . .
O47 W11 O48 53(4) . .
O65 W11 O48 96(3) . .
O47 W11 W17 74(3) . .
O65 W11 W17 97.7(16) . .
O48 W11 W17 22(3) . .
O47 W11 O4 136(3) . 2_677
O65 W11 O4 99.7(17) . 2_677
O48 W11 O4 87(3) . 2_677
W17 W11 O4 64.9(7) . 2_677
O47 W11 O46 42(3) . .
O65 W11 O46 96(2) . .
O48 W11 O46 95(3) . .
W17 W11 O46 116.8(19) . .
O4 W11 O46 163.8(18) 2_677 .
O47 W11 O16 120(3) . .
O65 W11 O16 97.4(18) . .
O48 W11 O16 166(3) . .
W17 W11 O16 156.6(7) . .
O4 W11 O16 95.0(10) 2_677 .
O46 W11 O16 79(2) . .
O47 W11 W18 63(3) . .
O65 W11 W18 93.2(16) . .
O48 W11 W18 116(3) . .
W17 W11 W18 137.49(19) . .
O4 W11 W18 152.4(7) 2_677 .
O46 W11 W18 20.8(19) . .
O16 W11 W18 59.0(7) . .
O43 W12 O69 95(4) . .
O43 W12 W13 86(3) . .
O69 W12 W13 96.3(15) . .
O43 W12 O44 58(3) . .
O69 W12 O44 99.1(19) . .
W13 W12 O44 28.1(12) . .
O43 W12 O40 144(3) . .
O69 W12 O40 96.1(16) . .
W13 W12 O40 58.9(7) . .
O44 W12 O40 86.6(13) . .
O43 W12 O42 37(4) . .
O69 W12 O42 96.3(19) . .
W13 W12 O42 122.3(13) . .
O44 W12 O42 94.3(18) . .
O40 W12 O42 167.3(14) . .
O43 W12 O36 121(3) . .
O69 W12 O36 94.5(16) . .
W13 W12 O36 150.6(6) . .
O44 W12 O36 166.4(12) . .
O40 W12 O36 92.8(9) . .
O42 W12 O36 83.4(14) . .
O43 W12 W16 65(3) . .
O69 W12 W16 93.2(15) . .
W13 W12 W16 150.20(19) . .
O44 W12 W16 122.4(12) . .
O40 W12 W16 147.7(7) . .
O42 W12 W16 28.2(13) . .
O36 W12 W16 55.6(6) . .
O43 W12 O56 86(3) . .
O69 W12 O56 175.0(19) . .
W13 W12 O56 88.6(11) . .
O44 W12 O56 85.8(15) . .
O40 W12 O56 85.4(12) . .
O42 W12 O56 82.1(16) . .
O36 W12 O56 80.6(13) . .
W16 W12 O56 83.1(11) . .
O43 W12 Na21 43(3) . .
O69 W12 Na21 137.8(15) . .
W13 W12 Na21 78.1(3) . .
O44 W12 Na21 57.7(12) . .
O40 W12 Na21 114.9(7) . .
O42 W12 Na21 56.1(13) . .
O36 W12 Na21 110.8(7) . .
W16 W12 Na21 75.9(3) . .
O56 W12 Na21 44.5(11) . .
O45 W15 O67 106(3) . .
O45 W15 W18 82(3) . .
O67 W15 W18 96.4(16) . .
O45 W15 O44 41(3) . .
O67 W15 O44 97(2) . .
W18 W15 O44 122.8(13) . .
O45 W15 O46 57(3) . .
O67 W15 O46 101(2) . .
W18 W15 O46 25.1(19) . .
O44 W15 O46 98(2) . .
O45 W15 O26 140(3) . .
O67 W15 O26 94.5(18) . .
W18 W15 O26 62.6(7) . .
O44 W15 O26 166.1(13) . .
O46 W15 O26 87(2) . .
O45 W15 O30 119(3) . .
O67 W15 O30 93.5(17) . .
W18 W15 O30 153.1(7) . .
O44 W15 O30 80.3(14) . .
O46 W15 O30 165.2(19) . .
O26 W15 O30 91.8(9) . .
O45 W15 O60 78(3) . .
O67 W15 O60 174.2(19) . .
W18 W15 O60 87.7(11) . .
O44 W15 O60 83.8(16) . .
O46 W15 O60 84(2) . .
O26 W15 O60 83.6(13) . .
O30 W15 O60 81.1(13) . .
O45 W15 W13 65(3) . .
O67 W15 W13 94.3(16) . .
W18 W15 W13 146.8(2) . .
O44 W15 W13 24.2(12) . .
O46 W15 W13 122(2) . .
O26 W15 W13 147.4(7) . .
O30 W15 W13 56.3(7) . .
O60 W15 W13 84.5(11) . .
O45 W15 O68 92(3) . .
O67 W15 O68 53.4(19) . .
W18 W15 O68 43.0(10) . .
O44 W15 O68 119.9(16) . .
O46 W15 O68 52(2) . .
O26 W15 O68 73.3(12) . .
O30 W15 O68 140.9(13) . .
O60 W15 O68 130.7(15) . .
W13 W15 O68 135.2(11) . .
O45 W15 Na7 151(3) . .
O67 W15 Na7 45.1(18) . .
W18 W15 Na7 105.0(7) . .
O44 W15 Na7 123.4(14) . .
O46 W15 Na7 126(2) . .
O26 W15 Na7 62.0(10) . .
O30 W15 Na7 65.8(10) . .
O60 W15 Na7 129.8(13) . .
W13 W15 Na7 104.8(7) . .
O68 W15 Na7 75.4(12) . .
O45 W15 Na21 34(3) . .
O67 W15 Na21 139.7(17) . .
W18 W15 Na21 76.5(4) . .
O44 W15 Na21 58.0(12) . .
O46 W15 Na21 57.2(19) . .
O26 W15 Na21 115.5(7) . .
O30 W15 Na21 110.7(8) . .
O60 W15 Na21 45.4(11) . .
W13 W15 Na21 75.1(4) . .
O68 W15 Na21 108.3(11) . .
Na7 W15 Na21 175.1(8) . .
O41 W19 O61 97(4) . .
O41 W19 O42 31(4) . .
O61 W19 O42 98.4(19) . .
O41 W19 O50 63(4) . .
O61 W19 O50 97(2) . .
O42 W19 O50 93(2) . .
O41 W19 W14 88(4) . .
O61 W19 W14 93.9(15) . .
O42 W19 W14 118.0(14) . .
O50 W19 W14 24.9(15) . .
O41 W19 W16 60(4) . .
O61 W19 W16 96.4(14) . .
O42 W19 W16 29.8(14) . .
O50 W19 W16 122.9(16) . .
W14 W19 W16 147.5(2) . .
O41 W19 O32 148(4) . 2_677
O61 W19 O32 94.0(16) . 2_677
O42 W19 O32 167.6(14) . 2_677
O50 W19 O32 85.9(17) . 2_677
W14 W19 O32 61.4(6) . 2_677
W16 W19 O32 147.7(7) . 2_677
O41 W19 O19 118(4) . .
O61 W19 O19 96.7(16) . .
O42 W19 O19 87.4(16) . .
O50 W19 O19 166.4(15) . .
W14 W19 O19 150.6(7) . .
W16 W19 O19 57.9(6) . .
O32 W19 O19 90.5(9) 2_677 .
O41 W19 Na21 43(4) . .
O61 W19 Na21 137.7(15) . .
O42 W19 Na21 56.9(14) . .
O50 W19 Na21 56.2(14) . .
W14 W19 Na21 73.9(4) . .
W16 W19 Na21 77.8(4) . .
O32 W19 Na21 113.3(7) 2_677 .
O19 W19 Na21 113.9(7) . .
O49 W20 O63 103(3) . .
O49 W20 O50 42(3) . .
O63 W20 O50 95(2) . .
O49 W20 O48 52(4) . .
O63 W20 O48 96(3) . .
O50 W20 O48 94(3) . .
O49 W20 O39 130(3) . 2_677
O63 W20 O39 99.8(17) . 2_677
O50 W20 O39 164.5(14) . 2_677
O48 W20 O39 81(3) . 2_677
O49 W20 W14 66(3) . .
O63 W20 W14 93.8(16) . .
O50 W20 W14 24.2(15) . .
O48 W20 W14 118(2) . .
O39 W20 W14 154.9(6) 2_677 .
O49 W20 O22 125(3) . 2_677
O63 W20 O22 97.5(17) . 2_677
O50 W20 O22 85.6(17) . 2_677
O48 W20 O22 166(2) . 2_677
O39 W20 O22 95.5(9) 2_677 2_677
W14 W20 O22 61.7(7) . 2_677
O49 W20 W17 72(3) . .
O63 W20 W17 97.6(16) . .
O50 W20 W17 113.7(15) . .
O48 W20 W17 20(2) . .
O39 W20 W17 61.3(6) 2_677 .
W14 W20 W17 137.59(18) . .
O22 W20 W17 154.2(7) 2_677 .
O49 W20 Na4 130(3) . 2_667
O63 W20 Na4 46.8(17) . 2_667
O50 W20 Na4 95.0(15) . 2_667
O48 W20 Na4 142(2) . 2_667
O39 W20 Na4 97.7(8) 2_677 2_667
W14 W20 Na4 76.5(5) . 2_667
O22 W20 Na4 51.0(9) 2_677 2_667
W17 W20 Na4 137.4(6) . 2_667
W16 O42 O41 105(5) . .
W16 O42 O43 101(4) . .
O41 O42 O43 155(5) . .
W16 O42 W19 84(3) . .
O41 O42 W19 21(3) . .
O43 O42 W19 174(4) . .
W16 O42 W12 81(2) . .
O41 O42 W12 173(4) . .
O43 O42 W12 20(2) . .
W19 O42 W12 164(3) . .
W13 O44 O45 124(4) . .
W13 O44 O43 93(3) . .
O45 O44 O43 142(4) . .
W13 O44 W15 99(3) . .
O45 O44 W15 25(2) . .
O43 O44 W15 167(3) . .
W13 O44 W12 69(2) . .
O45 O44 W12 164(3) . .
O43 O44 W12 24.0(19) . .
W15 O44 W12 168(2) . .
W18 O46 O47 125(6) . .
W18 O46 O45 95(5) . .
O47 O46 O45 140(5) . .
W18 O46 W15 68(4) . .
O47 O46 W15 167(5) . .
O45 O46 W15 27(2) . .
W18 O46 W11 99(5) . .
O47 O46 W11 26(2) . .
O45 O46 W11 165(5) . .
W15 O46 W11 168(4) . .
W17 O48 O47 108(9) . .
W17 O48 O49 116(9) . .
O47 O48 O49 132(7) . .
W17 O48 W11 80(7) . .
O47 O48 W11 29(3) . .
O49 O48 W11 159(6) . .
W17 O48 W20 87(7) . .
O47 O48 W20 161(6) . .
O49 O48 W20 30(3) . .
W11 O48 W20 166(5) . .
W14 O50 O49 111(5) . .
W14 O50 O41 107(4) . .
O49 O50 O41 141(5) . .
W14 O50 W19 81(3) . .
O49 O50 W19 166(4) . .
O41 O50 W19 26(2) . .
W14 O50 W20 83(3) . .
O49 O50 W20 29(3) . .
O41 O50 W20 170(4) . .
W19 O50 W20 163(3) . .
P2 O52 O51 102(3) . .
P2 O52 O53 102(3) . .
O51 O52 O53 139(3) . .
P2 O52 Na21 129(2) . 2_677
O51 O52 Na21 70(2) . 2_677
O53 O52 Na21 69.6(18) . 2_677
P5 O54 O51 99(3) . .
P5 O54 Na21 129(2) . 2_677
O51 O54 Na21 69(2) . 2_677
P4 O55 O53 101(3) . .
P4 O55 Na21 127(2) . 2_677
O53 O55 Na21 71(2) . 2_677
P1 O56 O59 101(3) . .
P1 O56 O58 100(3) . .
O59 O56 O58 148(3) . .
P1 O56 W12 132(2) . .
O59 O56 W12 95(2) . .
O58 O56 W12 88(2) . .
P1 O56 Na21 129(2) . .
O59 O56 Na21 75(2) . .
O58 O56 Na21 74(2) . .
W12 O56 Na21 99.2(16) . .
P3 O60 O57 101(3) . .
P3 O60 O58 100(3) . .
O57 O60 O58 144(3) . .
P3 O60 W15 134(3) . .
O57 O60 W15 93(3) . .
O58 O60 W15 94(2) . .
P3 O60 Na21 127(2) . .
O57 O60 Na21 72(2) . .
O58 O60 Na21 72(2) . .
W15 O60 Na21 99.1(16) . .
W20 O63 Na1 132(2) . .
W20 O63 Na4 109(2) . 2_667
Na1 O63 Na4 104.8(16) . 2_667
W15 O67 W18 43.1(11) . .
W15 O67 Na7 110(2) . .
W18 O67 Na7 114.2(19) . .
W15 O67 Na7 142(2) . 2_577
W18 O67 Na7 106.3(17) . 2_577
Na7 O67 Na7 104.4(19) . 2_577
O53 Na21 O51 72.8(15) 2_677 2_677
O53 Na21 O57 145.1(15) 2_677 .
O51 Na21 O57 72.9(15) 2_677 .
O53 Na21 O56 106.2(14) 2_677 .
O51 Na21 O56 171.9(18) 2_677 .
O57 Na21 O56 106.7(15) . .
O53 Na21 O60 171.6(16) 2_677 .
O51 Na21 O60 106.5(16) 2_677 .
O57 Na21 O60 33.7(13) . .
O56 Na21 O60 73.2(14) . .
O53 Na21 O55 34.3(12) 2_677 2_677
O51 Na21 O55 107.1(16) 2_677 2_677
O57 Na21 O55 172.2(16) . 2_677
O56 Na21 O55 72.1(13) . 2_677
O60 Na21 O55 144.9(15) . 2_677
O53 Na21 O52 36.5(12) 2_677 2_677
O51 Na21 O52 36.3(14) 2_677 2_677
O57 Na21 O52 109.1(14) . 2_677
O56 Na21 O52 142.4(15) . 2_677
O60 Na21 O52 142.4(15) . 2_677
O55 Na21 O52 70.9(12) 2_677 2_677
O53 Na21 O59 72.2(13) 2_677 .
O51 Na21 O59 144.7(16) 2_677 .
O57 Na21 O59 140.7(15) . .
O56 Na21 O59 34.2(12) . .
O60 Na21 O59 107.4(14) . .
O55 Na21 O59 37.9(11) 2_677 .
O52 Na21 O59 108.7(13) 2_677 .
O53 Na21 O58 142.6(15) 2_677 .
O51 Na21 O58 143.2(16) 2_677 .
O57 Na21 O58 70.4(13) . .
O56 Na21 O58 36.5(13) . .
O60 Na21 O58 36.8(12) . .
O55 Na21 O58 108.6(14) 2_677 .
O52 Na21 O58 173.0(15) 2_677 .
O59 Na21 O58 70.8(13) . .
O53 Na21 O54 108.8(14) 2_677 2_677
O51 Na21 O54 36.2(14) 2_677 2_677
O57 Na21 O54 36.8(12) . 2_677
O56 Na21 O54 143.1(15) . 2_677
O60 Na21 O54 70.4(13) . 2_677
O55 Na21 O54 142.9(15) 2_677 2_677
O52 Na21 O54 72.4(13) 2_677 2_677
O59 Na21 O54 172.2(15) . 2_677
O58 Na21 O54 107.2(14) . 2_677
O53 Na21 O211 85.4(13) 2_677 2_677
O51 Na21 O211 86.4(15) 2_677 2_677
O57 Na21 O211 86.0(13) . 2_677
O56 Na21 O211 85.5(13) . 2_677
O60 Na21 O211 86.2(13) . 2_677
O55 Na21 O211 86.3(13) 2_677 2_677
O52 Na21 O211 85.8(13) 2_677 2_677
O59 Na21 O211 86.3(13) . 2_677
O58 Na21 O211 87.2(13) . 2_677
O54 Na21 O211 86.0(13) 2_677 2_677
O53 Na21 Na21 85.4(13) 2_677 2_677
O51 Na21 Na21 86.4(15) 2_677 2_677
O57 Na21 Na21 86.0(13) . 2_677
O56 Na21 Na21 85.5(13) . 2_677
O60 Na21 Na21 86.2(13) . 2_677
O55 Na21 Na21 86.3(13) 2_677 2_677
O52 Na21 Na21 85.8(13) 2_677 2_677
O59 Na21 Na21 86.3(13) . 2_677
O58 Na21 Na21 87.2(13) . 2_677
O54 Na21 Na21 86.0(13) 2_677 2_677
O211 Na21 Na21 0.0(8) 2_677 2_677
C6 O81 Gd1 126(2) . .
C6 O81 Na6 99(2) . 2_686
Gd1 O81 Na6 102.1(12) . 2_686
C6 O82 Na2 140(3) . .
C7 O83 Gd1 122(2) . .
C7 O84 Na3 124(3) . .
C7 O84 Na1 138(3) . 1_565
Na3 O84 Na1 97.1(13) . 1_565
C1 N1 C5 120.0 . .
C1 N1 Gd1 118.4(11) . .
C5 N1 Gd1 121.1(11) . .
C2 C1 N1 120.0 . .
C2 C1 C6 126(2) . .
N1 C1 C6 114(2) . .
C1 C2 C3 120.0 . .
C1 C2 H2 120.0 . .
C3 C2 H2 120.0 . .
C2 C3 C4 120.0 . .
C2 C3 H3 120.0 . .
C4 C3 H3 120.0 . .
C5 C4 C3 120.0 . .
C5 C4 H4 120.0 . .
C3 C4 H4 120.0 . .
C4 C5 N1 120.0 . .
C4 C5 C7 125(2) . .
N1 C5 C7 115(2) . .
O82 C6 O81 126(4) . .
O82 C6 C1 118(3) . .
O81 C6 C1 115(3) . .
O84 C7 O83 119(3) . .
O84 C7 C5 124(3) . .
O83 C7 C5 116(3) . .
Gd1 O1W Na7 123.4(14) . .
Gd1 O1W Na1 94.5(9) . 2_577
Na7 O1W Na1 107.9(13) . 2_577
Gd1 O2W Na6 98.0(11) . 2_686
Gd1 O5W Na5 129.0(15) . .
O15W Na1 O63 91(2) . .
O15W Na1 O84 97(2) . 1_545
O63 Na1 O84 149.2(13) . 1_545
O15W Na1 O25 128(2) . 1_545
O63 Na1 O25 84.6(11) . 1_545
O84 Na1 O25 66.9(8) 1_545 1_545
O15W Na1 O62 82(2) . .
O63 Na1 O62 44.4(13) . .
O84 Na1 O62 107.5(11) 1_545 .
O25 Na1 O62 59.6(10) 1_545 .
O15W Na1 O1W 75(2) . 2_577
O63 Na1 O1W 102.1(12) . 2_577
O84 Na1 O1W 108.7(9) 1_545 2_577
O25 Na1 O1W 155.9(9) 1_545 2_577
O62 Na1 O1W 139.2(11) . 2_577
O15W Na1 Gd1 112(2) . 2_577
O63 Na1 Gd1 109.8(10) . 2_577
O84 Na1 Gd1 94.3(7) 1_545 2_577
O25 Na1 Gd1 117.8(7) 1_545 2_577
O62 Na1 Gd1 152.6(10) . 2_577
O1W Na1 Gd1 38.0(6) 2_577 2_577
O15W Na1 Na3 59(2) . 1_545
O63 Na1 Na3 127.8(12) . 1_545
O84 Na1 Na3 40.6(8) 1_545 1_545
O25 Na1 Na3 83.1(7) 1_545 1_545
O62 Na1 Na3 86.6(11) . 1_545
O1W Na1 Na3 109.3(8) 2_577 1_545
Gd1 Na1 Na3 120.7(7) 2_577 1_545
O27 Na2 O7W 87.3(13) . .
O27 Na2 O82 86.7(10) . .
O7W Na2 O82 93.4(14) . .
O27 Na2 O6W 83.5(14) . .
O7W Na2 O6W 91.4(16) . .
O82 Na2 O6W 168.8(15) . .
O27 Na2 O31 97.8(10) . 2_686
O7W Na2 O31 171.8(14) . 2_686
O82 Na2 O31 93.3(10) . 2_686
O6W Na2 O31 82.8(13) . 2_686
O27 Na2 Na8 130.1(10) . 2_577
O7W Na2 Na8 44.6(13) . 2_577
O82 Na2 Na8 84.5(11) . 2_577
O6W Na2 Na8 105.9(14) . 2_577
O31 Na2 Na8 131.6(10) 2_686 2_577
O84 Na3 O70 129.0(19) . 1_565
O84 Na3 O14 118.7(15) . 2_686
O70 Na3 O14 90.5(15) 1_565 2_686
O84 Na3 O10W 121(2) . 2_686
O70 Na3 O10W 104.0(19) 1_565 2_686
O14 Na3 O10W 79.3(16) 2_686 2_686
O84 Na3 Na5 74.2(13) . .
O70 Na3 Na5 156.0(18) 1_565 .
O14 Na3 Na5 69.8(12) 2_686 .
O10W Na3 Na5 60.0(16) 2_686 .
O84 Na3 Na1 42.3(8) . 1_565
O70 Na3 Na1 92.2(14) 1_565 1_565
O14 Na3 Na1 151.4(13) 2_686 1_565
O10W Na3 Na1 127.3(16) 2_686 1_565
Na5 Na3 Na1 111.7(12) . 1_565
Na4 Na4 O62 102(4) 2_667 .
Na4 Na4 O11W 160(4) 2_667 1_545
O62 Na4 O11W 80(2) . 1_545
Na4 Na4 O22 82(3) 2_667 2_677
O62 Na4 O22 64.6(15) . 2_677
O11W Na4 O22 117(2) 1_545 2_677
Na4 Na4 O63 95(3) 2_667 2_667
O62 Na4 O63 160(2) . 2_667
O11W Na4 O63 80(2) 1_545 2_667
O22 Na4 O63 128.1(16) 2_677 2_667
Na4 Na4 O62 52(3) 2_667 2_667
O62 Na4 O62 154.0(16) . 2_667
O11W Na4 O62 124(2) 1_545 2_667
O22 Na4 O62 106.2(15) 2_677 2_667
O63 Na4 O62 44.2(14) 2_667 2_667
Na4 Na4 O22 72(3) 2_667 1_545
O62 Na4 O22 120.5(18) . 1_545
O11W Na4 O22 89.0(19) 1_545 1_545
O22 Na4 O22 154.0(14) 2_677 1_545
O63 Na4 O22 56.2(12) 2_667 1_545
O62 Na4 O22 57.0(12) 2_667 1_545
Na4 Na4 O25 88(3) 2_667 1_545
O62 Na4 O25 64.7(14) . 1_545
O11W Na4 O25 74.7(18) 1_545 1_545
O22 Na4 O25 124.5(14) 2_677 1_545
O63 Na4 O25 107.0(15) 2_667 1_545
O62 Na4 O25 109.2(15) 2_667 1_545
O22 Na4 O25 56.1(9) 1_545 1_545
Na4 Na4 O9W 146(4) 2_667 .
O62 Na4 O9W 69.2(17) . .
O11W Na4 O9W 17.3(16) 1_545 .
O22 Na4 O9W 119.5(16) 2_677 .
O63 Na4 O9W 91.2(16) 2_667 .
O62 Na4 O9W 131.2(18) 2_667 .
O22 Na4 O9W 83.9(14) 1_545 .
O25 Na4 O9W 58.3(13) 1_545 .
Na4 Na4 W14 105(3) 2_667 .
O62 Na4 W14 30.1(12) . .
O11W Na4 W14 87.2(17) 1_545 .
O22 Na4 W14 38.5(7) 2_677 .
O63 Na4 W14 150.8(16) 2_667 .
O62 Na4 W14 144.3(15) 2_667 .
O22 Na4 W14 150.4(14) 1_545 .
O25 Na4 W14 94.8(10) 1_545 .
O9W Na4 W14 83.9(12) . .
Na4 Na4 W20 86(3) 2_667 2_667
O62 Na4 W20 147.0(17) . 2_667
O11W Na4 W20 81.6(17) 1_545 2_667
O22 Na4 W20 148.3(13) 2_677 2_667
O63 Na4 W20 24.4(10) 2_667 2_667
O62 Na4 W20 45.3(10) 2_667 2_667
O22 Na4 W20 31.9(6) 1_545 2_667
O25 Na4 W20 84.0(9) 1_545 2_667
O9W Na4 W20 85.9(12) . 2_667
W14 Na4 W20 168.6(12) . 2_667
Na4 Na4 W8 81(3) 2_667 2_677
O62 Na4 W8 93.5(15) . 2_677
O11W Na4 W8 119.1(19) 1_545 2_677
O22 Na4 W8 29.7(6) 2_677 2_677
O63 Na4 W8 98.5(13) 2_667 2_677
O62 Na4 W8 83.1(12) 2_667 2_677
O22 Na4 W8 140.0(12) 1_545 2_677
O25 Na4 W8 153.1(13) 1_545 2_677
O9W Na4 W8 131.0(15) . 2_677
W14 Na4 W8 64.9(6) . 2_677
W20 Na4 W8 119.4(9) 2_667 2_677
O12W Na5 O5W 89.5(19) 2_587 .
O12W Na5 O35 95.0(19) 2_587 2_686
O5W Na5 O35 113.2(15) . 2_686
O12W Na5 Na3 130(2) 2_587 .
O5W Na5 Na3 128.2(17) . .
O35 Na5 Na3 97.4(14) 2_686 .
O18 Na6 O14W 155(2) . 1_664
O18 Na6 O81 86.1(13) . 2_686
O14W Na6 O81 92.9(18) 1_664 2_686
O18 Na6 O2W 134.4(15) . 2_686
O14W Na6 O2W 62.6(16) 1_664 2_686
O81 Na6 O2W 59.0(10) 2_686 2_686
O18 Na6 Na8 89.2(13) . 2_677
O14W Na6 Na8 95.2(19) 1_664 2_677
O81 Na6 Na8 169.7(15) 2_686 2_677
O2W Na6 Na8 119.7(14) 2_686 2_677
O18 Na6 Gd1 98.2(11) . 2_686
O14W Na6 Gd1 94.4(15) 1_664 2_686
O81 Na6 Gd1 34.0(7) 2_686 2_686
O2W Na6 Gd1 36.6(7) 2_686 2_686
Na8 Na6 Gd1 138.5(12) 2_677 2_686
O8W Na7 O67 101(2) 2_577 .
O8W Na7 O1W 118(2) 2_577 .
O67 Na7 O1W 141(2) . .
O8W Na7 O68 107.2(18) 2_577 2_577
O67 Na7 O68 87.4(18) . 2_577
O1W Na7 O68 77.8(15) . 2_577
O8W Na7 O67 71.9(15) 2_577 2_577
O67 Na7 O67 75.6(18) . 2_577
O1W Na7 O67 111.2(17) . 2_577
O68 Na7 O67 40.4(14) 2_577 2_577
O8W Na7 W15 102.0(16) 2_577 .
O67 Na7 W15 25.3(11) . .
O1W Na7 W15 135.3(16) . .
O68 Na7 W15 110.8(16) 2_577 .
O67 Na7 W15 99.7(15) 2_577 .
O9 Na8 O8 83.9(15) 1_456 .
O9 Na8 O7W 83.5(18) 1_456 2_577
O8 Na8 O7W 117(2) . 2_577
O9 Na8 Na2 93.9(14) 1_456 2_577
O8 Na8 Na2 159.6(17) . 2_577
O7W Na8 Na2 42.4(12) 2_577 2_577
O9 Na8 Na6 128.2(16) 1_456 2_677
O8 Na8 Na6 108.0(15) . 2_677
O7W Na8 Na6 127.3(18) 2_577 2_677
Na2 Na8 Na6 89.3(11) 2_577 2_677
Na2 O7W Na8 93.1(18) . 2_577
O11W O9W Na4 62(6) 1_545 .
O9W O11W Na4 101(6) 1_565 1_565

loop_
_geom_bond_atom_site_label_1
_geom_bond_atom_site_label_2
_geom_bond_distance
_geom_bond_site_symmetry_2
Gd1 O81 2.35(3) .
Gd1 O5W 2.41(3) .
Gd1 O83 2.42(3) .
Gd1 O38 2.47(2) .
Gd1 O1W 2.48(3) .
Gd1 O2W 2.48(3) .
Gd1 N1 2.51(2) .
Gd1 O4W 2.53(3) .
Gd1 O3W 2.56(3) .
Gd1 Na1 4.009(15) 2_577
Gd1 Na6 4.12(3) 2_686
W1 O38 1.69(2) .
W1 O30 1.86(2) .
W1 O28 1.89(2) .
W1 O20 1.93(2) .
W1 O37 1.96(2) .
W1 O13 2.20(3) .
W2 O23 1.70(3) .
W2 O26 1.88(2) .
W2 O2 1.89(2) .
W2 O21 1.93(2) .
W2 O20 1.94(2) .
W2 O34 2.27(2) .
W3 O27 1.68(2) .
W3 O37 1.88(2) .
W3 O29 1.91(2) .
W3 O33 1.93(2) .
W3 O40 1.94(2) .
W3 O7 2.30(2) .
W4 O14 1.75(2) .
W4 O36 1.87(2) .
W4 O35 1.91(3) .
W4 O33 1.93(2) .
W4 O6 1.94(3) .
W4 O3 2.26(2) .
W5 O18 1.73(3) .
W5 O4 1.89(2) .
W5 O12 1.90(2) .
W5 O24 1.92(2) .
W5 O35 1.92(3) .
W5 O3 2.24(3) .
W6 O8 1.70(2) .
W6 O16 1.83(2) .
W6 O24 1.94(2) 2_677
W6 O15 1.94(2) 2_677
W6 O2 1.98(2) .
W6 O1 2.24(3) .
W7 O31 1.67(2) .
W7 O39 1.87(2) .
W7 O29 1.91(2) .
W7 O12 1.95(2) .
W7 O17 1.95(3) .
W7 O7 2.24(2) .
W8 O25 1.68(2) .
W8 O22 1.89(2) .
W8 O11 1.89(3) .
W8 O17 1.90(3) .
W8 O28 1.90(2) .
W8 O13 2.29(2) .
W8 Na4 3.71(3) 2_677
W8 Na4 3.73(3) 1_565
W9 O10 1.72(2) .
W9 O32 1.81(2) .
W9 O5 1.95(2) 2_677
W9 O21 1.96(2) .
W9 O11 1.98(2) .
W9 O34 2.22(2) .
W10 O9 1.70(3) .
W10 O19 1.90(2) .
W10 O15 1.91(2) .
W10 O5 1.91(2) .
W10 O6 1.92(3) .
W10 O1 2.24(3) 2_677
O1 P10 1.65(3) 2_677
O1 P5 1.65(3) 2_677
O1 P4 1.69(3) .
O1 W10 2.24(3) 2_677
O3 P5 1.61(3) .
O3 P1 1.67(3) .
O4 W11 1.91(2) 2_677
O4 W17 2.00(2) 2_677
O5 W9 1.95(2) 2_677
O7 P2 1.61(3) .
O7 P1 1.64(3) .
O8 Na8 2.43(5) .
O9 Na8 2.40(5) 1_654
O13 P2 1.65(3) .
O13 P3 1.66(3) .
O14 Na3 2.80(4) 2_686
O15 W6 1.94(2) 2_677
O16 W11 2.01(2) .
O16 W18 2.07(2) .
O18 Na6 2.56(4) .
O19 W16 1.94(2) .
O19 W19 2.04(2) .
O22 W20 1.97(2) 2_677
O22 W14 2.02(2) 2_677
O22 Na4 2.79(4) 2_677
O22 Na4 2.90(4) 1_565
O24 W6 1.94(2) 2_677
O25 Na1 2.86(3) 1_565
O25 Na4 2.99(4) 1_565
O26 W18 1.93(2) .
O26 W15 1.98(2) .
O27 Na2 2.35(3) .
O30 W13 2.01(2) .
O30 W15 2.08(2) .
O31 Na2 2.51(3) 2_686
O32 W14 2.01(2) 2_677
O32 W19 2.02(2) 2_677
O34 P4 1.64(3) .
O34 P3 1.66(3) .
O35 Na5 2.80(5) 2_686
O36 W16 1.90(2) .
O36 W12 2.03(2) .
O39 W20 1.95(2) 2_677
O39 W17 2.03(2) 2_677
O40 W13 1.85(2) .
O40 W12 1.95(2) .
W13 O44 0.91(4) .
W13 O66 1.681(10) .
W13 W12 1.806(4) .
W13 O43 1.91(5) .
W13 O45 1.98(4) .
W13 O58 2.14(4) .
W13 W15 2.181(4) .
W14 O50 0.82(5) .
W14 O62 1.69(4) .
W14 O49 1.81(5) .
W14 W19 1.917(4) .
W14 W20 1.971(4) .
W14 O32 2.01(2) 2_677
W14 O22 2.02(2) 2_677
W14 O41 2.06(5) .
W14 O53 2.18(4) 2_677
W14 Na4 3.22(3) .
W14 Na21 3.64(2) .
W16 O42 0.98(4) .
W16 O41 1.71(5) .
W16 O70 1.75(5) .
W16 O43 1.87(4) .
W16 W19 1.963(4) .
W16 W12 2.053(4) .
W16 O59 2.18(4) .
W17 O48 0.70(8) .
W17 O64 1.682(10) .
W17 O47 1.80(5) .
W17 W11 1.825(4) .
W17 O49 1.96(5) .
W17 O4 2.00(2) 2_677
W17 O39 2.03(2) 2_677
W17 W20 2.033(4) .
W17 O51 2.17(5) 2_677
W17 Na21 3.68(2) .
W18 O46 0.79(6) .
W18 O68 1.71(5) .
W18 W15 1.717(4) .
W18 O45 1.80(4) .
W18 O47 1.95(5) .
W18 W11 2.184(4) .
W18 O57 2.19(4) .
W18 O67 2.50(5) .
W18 Na21 3.70(2) .
P1 O56 1.49(4) .
P1 O51 1.52(5) .
P1 P5 2.12(2) .
P1 P2 2.17(2) .
P2 O52 1.53(4) .
P2 O58 1.55(4) .
P2 P3 2.21(3) .
P3 O60 1.51(4) .
P3 O53 1.52(4) .
P3 P4 2.14(2) .
P4 O55 1.51(4) .
P4 O57 1.53(4) .
P4 P5 2.24(3) 2_677
P5 O54 1.52(4) .
P5 O59 1.54(4) .
P5 O1 1.65(3) 2_677
P5 P4 2.24(3) 2_677
O62 Na4 2.30(5) .
O62 Na4 2.86(5) 2_667
O62 Na1 2.95(5) .
O68 W15 2.51(5) .
O68 Na7 2.86(6) 2_577
O70 Na3 2.75(6) 1_545
O41 W19 0.83(6) .
O41 O42 1.18(7) .
O41 O50 1.66(7) .
O43 W12 0.79(5) .
O43 O42 1.42(6) .
O43 O44 1.63(6) .
O45 W15 0.84(5) .
O45 O44 1.33(6) .
O45 O46 1.55(7) .
O47 W11 0.89(5) .
O47 O46 1.39(7) .
O47 O48 1.46(9) .
O49 W20 0.98(6) .
O49 O50 1.34(7) .
O49 O48 1.55(9) .
O49 Na21 2.98(6) .
O51 O52 1.65(6) .
O51 O54 1.66(6) .
O51 W17 2.17(5) 2_677
O51 Na21 2.62(6) 2_677
O53 O55 1.56(5) .
O53 O52 1.66(5) .
O53 W14 2.18(4) 2_677
O53 Na21 2.62(4) 2_677
O57 O60 1.54(6) .
O57 Na21 2.63(5) .
O58 O56 1.67(6) .
O58 O60 1.69(6) .
O58 Na21 2.69(4) .
O59 O56 1.57(5) .
O59 Na21 2.69(4) .
W11 O65 1.65(5) .
W11 O48 1.82(8) .
W11 O4 1.91(2) 2_677
W11 O46 1.91(5) .
W12 O69 1.72(5) .
W12 O44 1.91(4) .
W12 O42 1.96(4) .
W12 O56 2.23(4) .
W12 Na21 3.71(2) .
W15 O67 1.63(5) .
W15 O44 1.84(4) .
W15 O46 1.85(5) .
W15 O60 2.18(4) .
W15 Na7 3.60(4) .
W15 Na21 3.70(2) .
W19 O61 1.77(5) .
W19 O42 1.81(4) .
W19 O50 1.87(4) .
W19 O32 2.02(2) 2_677
W19 Na21 3.68(2) .
W20 O63 1.62(5) .
W20 O50 1.90(4) .
W20 O48 1.94(8) .
W20 O39 1.95(2) 2_677
W20 O22 1.97(2) 2_677
W20 Na4 3.71(4) 2_667
O52 Na21 2.68(4) 2_677
O54 Na21 2.71(5) 2_677
O55 Na21 2.67(4) 2_677
O56 Na21 2.64(5) .
O60 Na21 2.67(5) .
O63 Na1 2.72(5) .
O63 Na4 2.85(6) 2_667
O67 Na7 2.71(6) .
O67 Na7 2.97(6) 2_577
Na21 O53 2.62(4) 2_677
Na21 O51 2.62(6) 2_677
Na21 O55 2.67(4) 2_677
Na21 O52 2.68(4) 2_677
Na21 O54 2.71(5) 2_677
Na21 O211 2.87(5) 2_677
Na21 Na21 2.87(5) 2_677
O81 C6 1.28(4) .
O81 Na6 2.93(5) 2_686
O82 C6 1.26(4) .
O82 Na2 2.42(3) .
O83 C7 1.39(4) .
O84 C7 1.20(4) .
O84 Na3 2.64(5) .
O84 Na1 2.73(3) 1_565
N1 C1 1.351(16) .
N1 C5 1.351(16) .
C1 C2 1.351(16) .
C1 C6 1.50(4) .
C2 C3 1.351(16) .
C2 H2 0.9500 .
C3 C4 1.351(15) .
C3 H3 0.9500 .
C4 C5 1.351(16) .
C4 H4 0.9500 .
C5 C7 1.45(4) .
O1W Na7 2.76(5) .
O1W Na1 2.96(3) 2_577
O2W Na6 2.96(5) 2_686
O5W Na5 2.74(5) .
Na1 O15W 2.60(10) .
Na1 O84 2.73(3) 1_545
Na1 O25 2.86(3) 1_545
Na1 O1W 2.96(3) 2_577
Na1 Gd1 4.009(15) 2_577
Na1 Na3 4.02(4) 1_545
Na2 O7W 2.36(5) .
Na2 O6W 2.50(5) .
Na2 O31 2.51(3) 2_686
Na2 Na8 3.49(4) 2_577
Na3 O70 2.75(6) 1_565
Na3 O14 2.80(4) 2_686
Na3 O10W 2.88(7) 2_686
Na3 Na5 3.28(6) .
Na3 Na1 4.02(4) 1_565
Na4 Na4 1.29(7) 2_667
Na4 O11W 2.69(8) 1_545
Na4 O22 2.79(4) 2_677
Na4 O63 2.85(6) 2_667
Na4 O62 2.86(5) 2_667
Na4 O22 2.90(4) 1_545
Na4 O25 2.99(4) 1_545
Na4 O9W 3.00(6) .
Na4 W20 3.71(4) 2_667
Na4 W8 3.71(3) 2_677
Na5 O12W 2.57(7) 2_587
Na5 O35 2.80(5) 2_686
Na6 O14W 2.81(10) 1_664
Na6 O81 2.93(5) 2_686
Na6 O2W 2.96(5) 2_686
Na6 Na8 3.76(5) 2_677
Na6 Gd1 4.12(3) 2_686
Na7 O8W 2.63(6) 2_577
Na7 O68 2.86(6) 2_577
Na7 O67 2.97(6) 2_577
Na8 O9 2.40(5) 1_456
Na8 O7W 2.45(6) 2_577
Na8 Na2 3.49(4) 2_577
Na8 Na6 3.76(5) 2_677
O7W Na8 2.45(6) 2_577
O8W Na7 2.63(6) 2_577
O9W O11W 0.91(7) 1_545
O10W Na3 2.88(7) 2_686
O11W O9W 0.91(7) 1_565
O11W Na4 2.69(8) 1_565
O12W Na5 2.57(7) 2_587
O14W Na6 2.81(10) 1_446
